data_2102998
loop_
_publ_author_name
'Prinz, Sebastian'
'Sparta, Karine M.'
'Roth, Georg'

_publ_section_title
;
 Temperature dependence of the <i>A</i>V~3~O~7~ (<i>A</i> = Ca, Sr)
 structure
;
_journal_coeditor_code BM5051
_journal_issue 6
_journal_name_full 'Acta Crystallographica Section B'
_journal_page_first 836
_journal_page_last 842
_journal_paper_doi 10.1107/S0108768107050550
_journal_volume 63
_journal_year 2007
_chemical_formula_moiety 'O7 V3, Sr'
_chemical_formula_sum 'O7 Sr V3'
_chemical_formula_weight 352.44
_chemical_name_systematic
;
 ?
;
_space_group_IT_number 59
_symmetry_cell_setting orthorhombic
_symmetry_space_group_name_Hall '-P 2ab 2a'
_symmetry_space_group_name_H-M 'P m m n :2'
_atom_sites_solution_hydrogens none
_atom_sites_solution_primary direct
_atom_sites_solution_secondary difmap
_audit_creation_method SHELXL-97
_cell_angle_alpha 90.00
_cell_angle_beta 90.00
_cell_angle_gamma 90.00
_cell_formula_units_Z 2
_cell_length_a 5.2918(12)
_cell_length_b 10.550(3)
_cell_length_c 5.2717(14)
_cell_measurement_reflns_used 10067
_cell_measurement_temperature 100.0(10)
_cell_measurement_theta_max 32.3
_cell_measurement_theta_min 3.8
_cell_volume 294.31(13)
_computing_cell_refinement 'X-AREA (Stoe, 2002)'
_computing_data_collection 'X-AREA (Stoe, 2002)'
_computing_data_reduction 'X-RED (Stoe, 1996)'
_computing_molecular_graphics 'ATOMS Version 5.1'
_computing_publication_material 'WinGX 1.64.05 (Farrugia, 1999)'
_computing_structure_refinement 'SHELXL-97 (Sheldrick, 1997)'
_computing_structure_solution 'SHELXS-97 (Sheldrick, 1997)'
_diffrn_ambient_temperature 100.0(10)
_diffrn_detector_area_resol_mean 0
_diffrn_measured_fraction_theta_full 1.000
_diffrn_measured_fraction_theta_max 1.000
_diffrn_measurement_device_type 'STOE IPDS 2'
_diffrn_measurement_method 'Rotation method'
_diffrn_radiation_monochromator graphite
_diffrn_radiation_source 'fine-focus sealed tube'
_diffrn_radiation_type MoK\a
_diffrn_radiation_wavelength 0.71073
_diffrn_reflns_av_R_equivalents 0.0731
_diffrn_reflns_av_sigmaI/netI 0.0207
_diffrn_reflns_limit_h_max 6
_diffrn_reflns_limit_h_min -5
_diffrn_reflns_limit_k_max 12
_diffrn_reflns_limit_k_min -12
_diffrn_reflns_limit_l_max 6
_diffrn_reflns_limit_l_min -6
_diffrn_reflns_number 5327
_diffrn_reflns_theta_full 25.48
_diffrn_reflns_theta_max 25.48
_diffrn_reflns_theta_min 3.86
_diffrn_standards_decay_% 0
_diffrn_standards_interval_count 0
_diffrn_standards_interval_time 0
_diffrn_standards_number 0
_exptl_absorpt_coefficient_mu 13.609
_exptl_absorpt_correction_T_max 0.5669
_exptl_absorpt_correction_T_min 0.2071
_exptl_absorpt_correction_type numerical
_exptl_absorpt_process_details 'X-SHAPE (Stoe & Cie, 1996)'
_exptl_crystal_colour brown
_exptl_crystal_density_diffrn 3.977
_exptl_crystal_density_method 'not measured'
_exptl_crystal_description needle
_exptl_crystal_F_000 326
_exptl_crystal_size_max 0.15
_exptl_crystal_size_mid 0.1
_exptl_crystal_size_min 0.02
_refine_diff_density_max 0.678
_refine_diff_density_min -1.161
_refine_ls_extinction_method none
_refine_ls_goodness_of_fit_ref 1.242
_refine_ls_hydrogen_treatment none
_refine_ls_matrix_type full
_refine_ls_number_parameters 24
_refine_ls_number_reflns 321
_refine_ls_number_restraints 0
_refine_ls_restrained_S_all 1.242
_refine_ls_R_factor_all 0.0337
_refine_ls_R_factor_gt 0.0320
_refine_ls_shift/su_max 0.000
_refine_ls_shift/su_mean 0.000
_refine_ls_structure_factor_coef Fsqd
_refine_ls_weighting_details 'calc w=1/[\s^2^(Fo^2^)+(0.0396P)^2^+1.0644P] where P=(Fo^2^+2Fc^2^)/3'
_refine_ls_weighting_scheme calc
_refine_ls_wR_factor_gt 0.0784
_refine_ls_wR_factor_ref 0.0793
_reflns_number_gt 307
_reflns_number_total 321
_reflns_threshold_expression >2sigma(I)
_cod_data_source_file bm5051.cif
_cod_data_source_block SrV3O7_100K
_cod_original_cell_volume 294.32(14)
_cod_original_sg_symbol_H-M 'P m m n'
_cod_database_code 2102998

loop_
_symmetry_equiv_pos_as_xyz
'x, y, z'
'-x+1/2, -y+1/2, z'
'x+1/2, -y, -z'
'-x, y+1/2, -z'
'-x, -y, -z'
'x-1/2, y-1/2, -z'
'-x-1/2, y, z'
'x, -y-1/2, z'

loop_
_atom_site_type_symbol
_atom_site_label
_atom_site_fract_x
_atom_site_fract_y
_atom_site_fract_z
_atom_site_U_iso_or_equiv
_atom_site_adp_type
_atom_site_calc_flag
_atom_site_refinement_flags
_atom_site_occupancy
Sr Sr1 0.2500 0.7500 0.14894(17) 0.0127(3) Uani d S 1
V V1 0.2500 0.51497(11) 0.6214(2) 0.0114(4) Uani d S 1
V V2 -0.2500 0.7500 0.5931(3) 0.0114(4) Uani d S 1
O O1 -0.2500 0.7500 -0.1003(12) 0.0143(15) Uiso d S 1
O O2 0.2500 0.5444(5) -0.0759(9) 0.0156(11) Uiso d S 1
O O3 -0.0117(6) 0.6210(3) 0.4651(6) 0.0128(7) Uiso d . 1

loop_
_atom_site_aniso_label
_atom_site_aniso_U_11
_atom_site_aniso_U_22
_atom_site_aniso_U_33
_atom_site_aniso_U_12
_atom_site_aniso_U_13
_atom_site_aniso_U_23
Sr1 0.0095(5) 0.0113(5) 0.0175(5) 0.000 0.000 0.000
V1 0.0073(6) 0.0100(6) 0.0168(7) 0.000 0.000 0.0000(4)
V2 0.0076(8) 0.0096(8) 0.0171(8) 0.000 0.000 0.000

loop_
_atom_type_symbol
_atom_type_description
_atom_type_scat_dispersion_real
_atom_type_scat_dispersion_imag
_atom_type_scat_source
O O 0.0106 0.0060 'International Tables Vol C Tables 4.2.6.8 and 6.1.1.4'
V V 0.3005 0.5294 'International Tables Vol C Tables 4.2.6.8 and 6.1.1.4'
Sr Sr -1.5307 3.2498 'International Tables Vol C Tables 4.2.6.8 and 6.1.1.4'

loop_
_geom_angle_atom_site_label_1
_geom_angle_atom_site_label_2
_geom_angle_atom_site_label_3
_geom_angle_site_symmetry_1
_geom_angle_site_symmetry_3
_geom_angle
O2 Sr1 O2 . 2_565 122.7(2)
O2 Sr1 O3 . 2_565 141.17(9)
O2 Sr1 O3 2_565 2_565 81.11(11)
O2 Sr1 O3 . 8_575 141.17(9)
O2 Sr1 O3 2_565 8_575 81.11(11)
O3 Sr1 O3 2_565 8_575 65.53(14)
O2 Sr1 O3 . 7_655 81.11(11)
O2 Sr1 O3 2_565 7_655 141.17(9)
O3 Sr1 O3 2_565 7_655 64.26(14)
O3 Sr1 O3 8_575 7_655 98.72(14)
O2 Sr1 O3 . . 81.11(11)
O2 Sr1 O3 2_565 . 141.17(9)
O3 Sr1 O3 2_565 . 98.72(14)
O3 Sr1 O3 8_575 . 64.26(14)
O3 Sr1 O3 7_655 . 65.53(14)
O2 Sr1 O1 . . 77.69(7)
O2 Sr1 O1 2_565 . 77.69(7)
O3 Sr1 O1 2_565 . 140.75(10)
O3 Sr1 O1 8_575 . 78.75(12)
O3 Sr1 O1 7_655 . 140.75(10)
O3 Sr1 O1 . . 78.75(12)
O2 Sr1 O1 . 1_655 77.69(7)
O2 Sr1 O1 2_565 1_655 77.69(7)
O3 Sr1 O1 2_565 1_655 78.75(12)
O3 Sr1 O1 8_575 1_655 140.75(10)
O3 Sr1 O1 7_655 1_655 78.75(12)
O3 Sr1 O1 . 1_655 140.75(10)
O1 Sr1 O1 . 1_655 127.2(2)
O2 Sr1 V1 . 2_565 163.52(11)
O2 Sr1 V1 2_565 2_565 73.77(11)
O3 Sr1 V1 2_565 2_565 33.20(7)
O3 Sr1 V1 8_575 2_565 33.20(7)
O3 Sr1 V1 7_655 2_565 85.05(8)
O3 Sr1 V1 . 2_565 85.05(8)
O1 Sr1 V1 . 2_565 108.37(8)
O1 Sr1 V1 1_655 2_565 108.37(8)
O2 Sr1 V1 . . 73.77(11)
O2 Sr1 V1 2_565 . 163.52(11)
O3 Sr1 V1 2_565 . 85.05(8)
O3 Sr1 V1 8_575 . 85.05(8)
O3 Sr1 V1 7_655 . 33.20(7)
O3 Sr1 V1 . . 33.20(7)
O1 Sr1 V1 . . 108.37(8)
O1 Sr1 V1 1_655 . 108.37(8)
V1 Sr1 V1 2_565 . 89.75(5)
O2 Sr1 V2 . 1_655 108.52(7)
O2 Sr1 V2 2_565 1_655 108.52(7)
O3 Sr1 V2 2_565 1_655 33.18(7)
O3 Sr1 V2 8_575 1_655 88.49(8)
O3 Sr1 V2 7_655 1_655 33.18(7)
O3 Sr1 V2 . 1_655 88.49(8)
O1 Sr1 V2 . 1_655 164.90(12)
O1 Sr1 V2 1_655 1_655 67.92(12)
V1 Sr1 V2 2_565 1_655 61.99(2)
V1 Sr1 V2 . 1_655 61.99(2)
O2 Sr1 V2 . . 108.52(7)
O2 Sr1 V2 2_565 . 108.52(7)
O3 Sr1 V2 2_565 . 88.49(8)
O3 Sr1 V2 8_575 . 33.18(7)
O3 Sr1 V2 7_655 . 88.49(8)
O3 Sr1 V2 . . 33.18(7)
O1 Sr1 V2 . . 67.92(12)
O1 Sr1 V2 1_655 . 164.90(12)
V1 Sr1 V2 2_565 . 61.99(2)
V1 Sr1 V2 . . 61.99(2)
V2 Sr1 V2 1_655 . 96.98(5)
O2 V1 O3 1_556 7_655 107.67(15)
O2 V1 O3 1_556 . 107.67(15)
O3 V1 O3 7_655 . 89.83(19)
O2 V1 O3 1_556 5_566 111.54(16)
O3 V1 O3 7_655 5_566 140.58(8)
O3 V1 O3 . 5_566 82.28(14)
O2 V1 O3 1_556 3_566 111.54(16)
O3 V1 O3 7_655 3_566 82.28(14)
O3 V1 O3 . 3_566 140.58(8)
O3 V1 O3 5_566 3_566 79.90(19)
O2 V1 V1 1_556 5_566 116.44(4)
O3 V1 V1 7_655 5_566 120.74(11)
O3 V1 V1 . 5_566 41.16(10)
O3 V1 V1 5_566 5_566 41.12(10)
O3 V1 V1 3_566 5_566 113.34(11)
O2 V1 V1 1_556 5_666 116.44(4)
O3 V1 V1 7_655 5_666 41.16(10)
O3 V1 V1 . 5_666 120.74(11)
O3 V1 V1 5_566 5_666 113.34(11)
O3 V1 V1 3_566 5_666 41.12(10)
V1 V1 V1 5_566 5_666 127.04(8)
O2 V1 V2 1_556 5_566 123.01(18)
O3 V1 V2 7_655 5_566 111.79(10)
O3 V1 V2 . 5_566 111.79(10)
O3 V1 V2 5_566 5_566 40.15(9)
O3 V1 V2 3_566 5_566 40.15(9)
V1 V1 V2 5_566 5_566 74.85(4)
V1 V1 V2 5_666 5_566 74.85(4)
O2 V1 Sr1 1_556 . 124.14(18)
O3 V1 Sr1 7_655 . 45.58(10)
O3 V1 Sr1 . . 45.58(10)
O3 V1 Sr1 5_566 . 110.55(10)
O3 V1 Sr1 3_566 . 110.55(10)
V1 V1 Sr1 5_566 . 76.62(4)
V1 V1 Sr1 5_666 . 76.62(4)
V2 V1 Sr1 5_566 . 112.85(5)
O2 V1 O2 1_556 5_666 51.97(10)
O3 V1 O2 7_655 5_666 81.99(11)
O3 V1 O2 . 5_666 153.08(13)
O3 V1 O2 5_566 5_666 119.75(12)
O3 V1 O2 3_566 5_666 63.80(12)
V1 V1 O2 5_566 5_666 157.11(8)
V1 V1 O2 5_666 5_666 67.31(6)
V2 V1 O2 5_566 5_666 95.04(8)
Sr1 V1 O2 . 5_666 126.18(7)
O2 V1 O2 1_556 5_566 51.97(10)
O3 V1 O2 7_655 5_566 153.08(13)
O3 V1 O2 . 5_566 81.99(11)
O3 V1 O2 5_566 5_566 63.80(12)
O3 V1 O2 3_566 5_566 119.75(12)
V1 V1 O2 5_566 5_566 67.31(6)
V1 V1 O2 5_666 5_566 157.11(8)
V2 V1 O2 5_566 5_566 95.04(8)
Sr1 V1 O2 . 5_566 126.18(7)
O2 V1 O2 5_666 5_566 93.79(12)
O2 V1 V2 1_556 1_655 84.84(12)
O3 V1 V2 7_655 1_655 22.85(9)
O3 V1 V2 . 1_655 96.20(10)
O3 V1 V2 5_566 1_655 163.29(11)
O3 V1 V2 3_566 1_655 91.23(9)
V1 V1 V2 5_566 1_655 135.06(6)
V1 V1 V2 5_666 1_655 53.32(4)
V2 V1 V2 5_566 1_655 128.17(2)
Sr1 V1 V2 . 1_655 59.26(3)
O2 V1 V2 5_666 1_655 67.22(7)
O2 V1 V2 5_566 1_655 132.64(9)
O2 V1 V2 1_556 . 84.84(12)
O3 V1 V2 7_655 . 96.20(10)
O3 V1 V2 . . 22.85(9)
O3 V1 V2 5_566 . 91.23(9)
O3 V1 V2 3_566 . 163.29(11)
V1 V1 V2 5_566 . 53.32(4)
V1 V1 V2 5_666 . 135.06(6)
V2 V1 V2 5_566 . 128.17(2)
Sr1 V1 V2 . . 59.26(3)
O2 V1 V2 5_666 . 132.64(9)
O2 V1 V2 5_566 . 67.22(7)
V2 V1 V2 1_655 . 93.61(3)
O2 V1 O2 1_556 . 164.2(2)
O3 V1 O2 7_655 . 62.20(11)
O3 V1 O2 . . 62.20(11)
O3 V1 O2 5_566 . 80.21(11)
O3 V1 O2 3_566 . 80.21(11)
V1 V1 O2 5_566 . 65.02(4)
V1 V1 O2 5_666 . 65.02(4)
V2 V1 O2 5_566 . 72.80(8)
Sr1 V1 O2 . . 40.05(8)
O2 V1 O2 5_666 . 132.32(6)
O2 V1 O2 5_566 . 132.32(6)
V2 V1 O2 1_655 . 84.36(6)
V2 V1 O2 . . 84.36(6)
O2 V1 Sr1 1_556 1_556 30.73(17)
O3 V1 Sr1 7_655 1_556 86.21(10)
O3 V1 Sr1 . 1_556 86.21(10)
O3 V1 Sr1 5_566 1_556 131.26(10)
O3 V1 Sr1 3_566 1_556 131.26(10)
V1 V1 Sr1 5_566 1_556 113.22(4)
V1 V1 Sr1 5_666 1_556 113.22(4)
V2 V1 Sr1 5_566 1_556 153.74(5)
Sr1 V1 Sr1 . 1_556 93.41(4)
O2 V1 Sr1 5_666 1_556 67.76(8)
O2 V1 Sr1 5_566 1_556 67.76(8)
V2 V1 Sr1 1_655 1_556 64.91(3)
V2 V1 Sr1 . 1_556 64.91(3)
O2 V1 Sr1 . 1_556 133.46(8)
O2 V1 O1 1_556 5_566 58.90(19)
O3 V1 O1 7_655 5_566 134.80(10)
O3 V1 O1 . 5_566 134.80(10)
O3 V1 O1 5_566 5_566 67.26(11)
O3 V1 O1 3_566 5_566 67.26(11)
V1 V1 O1 5_566 5_566 102.17(6)
V1 V1 O1 5_666 5_566 102.17(6)
V2 V1 O1 5_566 5_566 64.11(8)
Sr1 V1 O1 . 5_566 176.96(8)
O2 V1 O1 5_666 5_566 55.16(7)
O2 V1 O1 5_566 5_566 55.16(7)
V2 V1 O1 1_655 5_566 122.31(5)
V2 V1 O1 . 5_566 122.31(5)
O2 V1 O1 . 5_566 136.91(11)
Sr1 V1 O1 1_556 5_566 89.63(8)
O2 V1 O1 1_556 1_656 60.72(14)
O3 V1 O1 7_655 1_656 47.04(13)
O3 V1 O1 . 1_656 105.88(11)
O3 V1 O1 5_566 1_656 169.91(13)
O3 V1 O1 3_566 1_656 96.65(10)
V1 V1 O1 5_566 1_656 146.67(6)
V1 V1 O1 5_666 1_656 67.96(7)
V2 V1 O1 5_566 1_656 136.74(2)
Sr1 V1 O1 . 1_656 79.55(8)
O2 V1 O1 5_666 1_656 50.78(9)
O2 V1 O1 5_566 1_656 110.81(11)
V2 V1 O1 1_655 1_656 24.38(9)
V2 V1 O1 . 1_656 94.32(3)
O2 V1 O1 . 1_656 108.69(11)
Sr1 V1 O1 1_556 1_656 45.43(7)
O1 V1 O1 5_566 1_656 102.65(4)
O2 V1 O1 1_556 1_556 60.72(14)
O3 V1 O1 7_655 1_556 105.88(11)
O3 V1 O1 . 1_556 47.04(13)
O3 V1 O1 5_566 1_556 96.65(9)
O3 V1 O1 3_566 1_556 169.91(13)
V1 V1 O1 5_566 1_556 67.96(7)
V1 V1 O1 5_666 1_556 146.67(6)
V2 V1 O1 5_566 1_556 136.74(2)
Sr1 V1 O1 . 1_556 79.55(8)
O2 V1 O1 5_666 1_556 110.81(11)
O2 V1 O1 5_566 1_556 50.78(9)
V2 V1 O1 1_655 1_556 94.32(3)
V2 V1 O1 . 1_556 24.38(9)
O2 V1 O1 . 1_556 108.69(11)
Sr1 V1 O1 1_556 1_556 45.43(7)
O1 V1 O1 5_566 1_556 102.65(4)
O1 V1 O1 1_656 1_556 85.12(7)
O2 V1 O1 1_556 5_565 145.49(19)
O3 V1 O1 7_655 5_565 96.45(11)
O3 V1 O1 . 5_565 96.45(11)
O3 V1 O1 5_566 5_565 46.86(10)
O3 V1 O1 3_566 5_565 46.86(10)
V1 V1 O1 5_566 5_565 67.69(4)
V1 V1 O1 5_666 5_565 67.69(4)
V2 V1 O1 5_566 5_565 22.47(7)
Sr1 V1 O1 . 5_565 90.38(8)
O2 V1 O1 5_666 5_565 109.89(9)
O2 V1 O1 5_566 5_565 109.89(9)
V2 V1 O1 1_655 5_565 117.30(5)
V2 V1 O1 . 5_565 117.30(5)
O2 V1 O1 . 5_565 50.32(10)
Sr1 V1 O1 1_556 5_565 176.22(7)
O1 V1 O1 5_566 5_565 86.58(3)
O1 V1 O1 1_656 5_565 135.65(5)
O1 V1 O1 1_556 5_565 135.65(5)
O2 V1 O2 1_556 5_565 138.03(5)
O3 V1 O2 7_655 5_565 104.90(11)
O3 V1 O2 . 5_565 46.61(11)
O3 V1 O2 5_566 5_565 44.47(12)
O3 V1 O2 3_566 5_565 98.34(12)
V1 V1 O2 5_566 5_565 21.58(5)
V1 V1 O2 5_666 5_565 105.48(7)
V2 V1 O2 5_566 5_565 65.22(7)
Sr1 V1 O2 . 5_565 66.21(7)
O2 V1 O2 5_666 5_565 160.26(15)
O2 V1 O2 5_566 5_565 87.99(3)
V2 V1 O2 1_655 5_565 124.45(8)
V2 V1 O2 . 5_565 65.85(6)
O2 V1 O2 . 5_565 44.70(6)
Sr1 V1 O2 1_556 5_565 130.36(6)
O1 V1 O2 5_566 5_565 111.69(9)
O1 V1 O2 1_656 5_565 145.59(11)
O1 V1 O2 1_556 5_565 85.45(9)
O1 V1 O2 5_565 5_565 51.53(7)
O2 V1 O2 1_556 5_665 138.03(5)
O3 V1 O2 7_655 5_665 46.61(11)
O3 V1 O2 . 5_665 104.90(11)
O3 V1 O2 5_566 5_665 98.34(12)
O3 V1 O2 3_566 5_665 44.47(12)
V1 V1 O2 5_566 5_665 105.48(7)
V1 V1 O2 5_666 5_665 21.58(5)
V2 V1 O2 5_566 5_665 65.22(7)
Sr1 V1 O2 . 5_665 66.21(7)
O2 V1 O2 5_666 5_665 87.99(3)
O2 V1 O2 5_566 5_665 160.26(15)
V2 V1 O2 1_655 5_665 65.85(6)
V2 V1 O2 . 5_665 124.45(8)
O2 V1 O2 . 5_665 44.70(6)
Sr1 V1 O2 1_556 5_665 130.36(6)
O1 V1 O2 5_566 5_665 111.69(9)
O1 V1 O2 1_656 5_665 85.45(9)
O1 V1 O2 1_556 5_665 145.59(11)
O1 V1 O2 5_565 5_665 51.53(7)
O2 V1 O2 5_565 5_665 83.91(10)
O2 V1 Sr1 1_556 5_566 80.65(13)
O3 V1 Sr1 7_655 5_566 169.75(10)
O3 V1 Sr1 . 5_566 93.33(10)
O3 V1 Sr1 5_566 5_566 30.96(9)
O3 V1 Sr1 3_566 5_566 89.12(10)
V1 V1 Sr1 5_566 5_566 57.92(4)
V1 V1 Sr1 5_666 5_566 130.00(6)
V2 V1 Sr1 5_566 5_566 58.01(3)
Sr1 V1 Sr1 . 5_566 134.546(19)
O2 V1 Sr1 5_666 5_566 99.25(7)
O2 V1 Sr1 5_566 5_566 37.17(8)
V2 V1 Sr1 1_655 5_566 164.52(4)
V2 V1 Sr1 . 5_566 90.44(2)
O2 V1 Sr1 . 5_566 110.93(6)
Sr1 V1 Sr1 1_556 5_566 103.71(3)
O1 V1 Sr1 5_566 5_566 44.33(3)
O1 V1 Sr1 1_656 5_566 140.36(10)
O1 V1 Sr1 1_556 5_566 83.29(3)
O1 V1 Sr1 5_565 5_566 73.51(6)
O2 V1 Sr1 5_565 5_566 70.74(6)
O2 V1 Sr1 5_665 5_566 123.15(7)
O2 V1 Sr1 1_556 5_666 80.65(13)
O3 V1 Sr1 7_655 5_666 93.33(10)
O3 V1 Sr1 . 5_666 169.75(10)
O3 V1 Sr1 5_566 5_666 89.12(10)
O3 V1 Sr1 3_566 5_666 30.96(9)
V1 V1 Sr1 5_566 5_666 130.00(6)
V1 V1 Sr1 5_666 5_666 57.92(4)
V2 V1 Sr1 5_566 5_666 58.01(3)
Sr1 V1 Sr1 . 5_666 134.546(19)
O2 V1 Sr1 5_666 5_666 37.17(8)
O2 V1 Sr1 5_566 5_666 99.25(7)
V2 V1 Sr1 1_655 5_666 90.44(2)
V2 V1 Sr1 . 5_666 164.52(4)
O2 V1 Sr1 . 5_666 110.93(6)
Sr1 V1 Sr1 1_556 5_666 103.71(3)
O1 V1 Sr1 5_566 5_666 44.33(3)
O1 V1 Sr1 1_656 5_666 83.29(3)
O1 V1 Sr1 1_556 5_666 140.36(10)
O1 V1 Sr1 5_565 5_666 73.51(6)
O2 V1 Sr1 5_565 5_666 123.15(7)
O2 V1 Sr1 5_665 5_666 70.74(6)
Sr1 V1 Sr1 5_566 5_666 81.95(3)
O2 V1 O3 1_556 1_655 98.26(7)
O3 V1 O3 7_655 1_655 25.51(8)
O3 V1 O3 . 1_655 115.34(13)
O3 V1 O3 5_566 1_655 139.11(8)
O3 V1 O3 3_566 1_655 62.99(13)
V1 V1 O3 5_566 1_655 141.83(7)
V1 V1 O3 5_666 1_655 25.77(5)
V2 V1 O3 5_566 1_655 100.11(5)
Sr1 V1 O3 . 1_655 70.66(5)
O2 V1 O3 5_666 1_655 59.34(7)
O2 V1 O3 5_566 1_655 149.98(8)
V2 V1 O3 1_655 1_655 28.43(4)
V2 V1 O3 . 1_655 119.63(6)
O2 V1 O3 . 1_655 77.25(5)
Sr1 V1 O3 1_556 1_655 88.21(5)
O1 V1 O3 5_566 1_655 109.47(5)
O1 V1 O3 1_656 1_655 42.80(8)
O1 V1 O3 1_556 1_655 122.74(5)
O1 V1 O3 5_565 1_655 93.05(5)
O2 V1 O3 5_565 1_655 121.89(7)
O2 V1 O3 5_665 1_655 42.98(7)
Sr1 V1 O3 5_566 1_655 149.81(5)
Sr1 V1 O3 5_666 1_655 68.20(5)
O2 V1 O3 1_556 7 98.26(7)
O3 V1 O3 7_655 7 115.34(12)
O3 V1 O3 . 7 25.51(8)
O3 V1 O3 5_566 7 62.99(13)
O3 V1 O3 3_566 7 139.11(8)
V1 V1 O3 5_566 7 25.77(5)
V1 V1 O3 5_666 7 141.83(7)
V2 V1 O3 5_566 7 100.11(5)
Sr1 V1 O3 . 7 70.66(5)
O2 V1 O3 5_666 7 149.98(8)
O2 V1 O3 5_566 7 59.34(7)
V2 V1 O3 1_655 7 119.63(5)
V2 V1 O3 . 7 28.43(4)
O2 V1 O3 . 7 77.25(5)
Sr1 V1 O3 1_556 7 88.21(5)
O1 V1 O3 5_566 7 109.47(5)
O1 V1 O3 1_656 7 122.74(5)
O1 V1 O3 1_556 7 42.80(8)
O1 V1 O3 5_565 7 93.05(5)
O2 V1 O3 5_565 7 42.98(7)
O2 V1 O3 5_665 7 121.89(7)
Sr1 V1 O3 5_566 7 68.20(5)
Sr1 V1 O3 5_666 7 149.81(5)
O3 V1 O3 1_655 7 140.85(9)
O2 V1 O3 1_556 2_565 91.05(17)
O3 V1 O3 7_655 2_565 32.47(9)
O3 V1 O3 . 2_565 68.03(12)
O3 V1 O3 5_566 2_565 147.28(10)
O3 V1 O3 3_566 2_565 114.47(6)
V1 V1 O3 5_566 2_565 108.10(7)
V1 V1 O3 5_666 2_565 73.46(6)
V2 V1 O3 5_566 2_565 141.32(6)
Sr1 V1 O3 . 2_565 37.74(5)
O2 V1 O3 5_666 2_565 92.71(9)
O2 V1 O3 5_566 2_565 122.20(9)
V2 V1 O3 1_655 2_565 28.29(4)
V2 V1 O3 . 2_565 66.69(5)
O2 V1 O3 . 2_565 74.06(8)
Sr1 V1 O3 1_556 2_565 62.22(5)
O1 V1 O3 5_566 2_565 144.78(8)
O1 V1 O3 1_656 2_565 42.67(8)
O1 V1 O3 1_556 2_565 73.42(6)
O1 V1 O3 5_565 2_565 121.27(8)
O2 V1 O3 5_565 2_565 102.97(8)
O2 V1 O3 5_665 2_565 77.28(8)
Sr1 V1 O3 5_566 2_565 156.38(5)
Sr1 V1 O3 5_666 2_565 118.70(5)
O3 V1 O3 1_655 2_565 53.03(8)
O3 V1 O3 7 2_565 91.45(5)
O2 V1 O3 1_556 8_575 91.05(17)
O3 V1 O3 7_655 8_575 68.03(12)
O3 V1 O3 . 8_575 32.47(9)
O3 V1 O3 5_566 8_575 114.47(6)
O3 V1 O3 3_566 8_575 147.28(10)
V1 V1 O3 5_566 8_575 73.46(6)
V1 V1 O3 5_666 8_575 108.10(7)
V2 V1 O3 5_566 8_575 141.32(6)
Sr1 V1 O3 . 8_575 37.74(5)
O2 V1 O3 5_666 8_575 122.20(9)
O2 V1 O3 5_566 8_575 92.71(8)
V2 V1 O3 1_655 8_575 66.69(5)
V2 V1 O3 . 8_575 28.29(4)
O2 V1 O3 . 8_575 74.06(8)
Sr1 V1 O3 1_556 8_575 62.22(5)
O1 V1 O3 5_566 8_575 144.78(8)
O1 V1 O3 1_656 8_575 73.42(6)
O1 V1 O3 1_556 8_575 42.67(8)
O1 V1 O3 5_565 8_575 121.27(8)
O2 V1 O3 5_565 8_575 77.28(8)
O2 V1 O3 5_665 8_575 102.97(8)
Sr1 V1 O3 5_566 8_575 118.70(5)
Sr1 V1 O3 5_666 8_575 156.38(5)
O3 V1 O3 1_655 8_575 91.45(5)
O3 V1 O3 7 8_575 53.03(8)
O3 V1 O3 2_565 8_575 38.85(9)
O2 V1 O3 1_556 3_466 99.65(7)
O3 V1 O3 7_655 3_466 143.81(7)
O3 V1 O3 . 3_466 58.95(13)
O3 V1 O3 5_566 3_466 29.57(9)
O3 V1 O3 3_566 3_466 109.48(12)
V1 V1 O3 5_566 3_466 23.07(5)
V1 V1 O3 5_666 3_466 139.20(7)
V2 V1 O3 5_566 3_466 69.59(4)
Sr1 V1 O3 . 3_466 99.22(5)
O2 V1 O3 5_666 3_466 134.14(8)
O2 V1 O3 5_566 3_466 47.82(7)
V2 V1 O3 1_655 3_466 155.02(5)
V2 V1 O3 . 3_466 62.64(5)
O2 V1 O3 . 3_466 85.55(5)
Sr1 V1 O3 1_556 3_466 107.51(4)
O1 V1 O3 5_566 3_466 79.84(5)
O1 V1 O3 1_656 3_466 152.22(7)
O1 V1 O3 1_556 3_466 67.51(5)
O1 V1 O3 5_565 3_466 71.82(5)
O2 V1 O3 5_565 3_466 40.88(7)
O2 V1 O3 5_665 3_466 119.78(7)
Sr1 V1 O3 5_566 3_466 35.56(4)
Sr1 V1 O3 5_666 3_466 114.53(5)
O3 V1 O3 1_655 3_466 162.09(3)
O3 V1 O3 7 3_466 35.53(8)
O3 V1 O3 2_565 3_466 126.73(6)
O3 V1 O3 8_575 3_466 88.56(6)
O2 V1 O3 1_556 5_666 99.65(7)
O3 V1 O3 7_655 5_666 58.95(13)
O3 V1 O3 . 5_666 143.81(7)
O3 V1 O3 5_566 5_666 109.48(12)
O3 V1 O3 3_566 5_666 29.57(9)
V1 V1 O3 5_566 5_666 139.20(7)
V1 V1 O3 5_666 5_666 23.07(5)
V2 V1 O3 5_566 5_666 69.59(4)
Sr1 V1 O3 . 5_666 99.22(5)
O2 V1 O3 5_666 5_666 47.82(7)
O2 V1 O3 5_566 5_666 134.14(8)
V2 V1 O3 1_655 5_666 62.64(5)
V2 V1 O3 . 5_666 155.02(5)
O2 V1 O3 . 5_666 85.55(5)
Sr1 V1 O3 1_556 5_666 107.51(4)
O1 V1 O3 5_566 5_666 79.84(5)
O1 V1 O3 1_656 5_666 67.51(5)
O1 V1 O3 1_556 5_666 152.22(7)
O1 V1 O3 5_565 5_666 71.82(5)
O2 V1 O3 5_565 5_666 119.78(7)
O2 V1 O3 5_665 5_666 40.88(7)
Sr1 V1 O3 5_566 5_666 114.53(5)
Sr1 V1 O3 5_666 5_666 35.56(4)
O3 V1 O3 1_655 5_666 35.53(8)
O3 V1 O3 7 5_666 162.09(3)
O3 V1 O3 2_565 5_666 88.56(6)
O3 V1 O3 8_575 5_666 126.73(6)
O3 V1 O3 3_466 5_666 139.05(9)
O2 V1 O3 1_556 4_546 106.49(17)
O3 V1 O3 7_655 4_546 134.64(11)
O3 V1 O3 . 4_546 107.16(7)
O3 V1 O3 5_566 4_546 25.19(8)
O3 V1 O3 3_566 4_546 57.71(12)
V1 V1 O3 5_566 4_546 66.09(6)
V1 V1 O3 5_666 4_546 96.40(6)
V2 V1 O3 5_566 4_546 22.87(5)
Sr1 V1 O3 . 4_546 126.69(5)
O2 V1 O3 5_666 4_546 96.63(9)
O2 V1 O3 5_566 4_546 72.17(9)
V2 V1 O3 1_655 4_546 148.92(5)
V2 V1 O3 . 4_546 115.82(5)
O2 V1 O3 . 4_546 88.62(8)
Sr1 V1 O3 1_556 4_546 135.34(5)
O1 V1 O3 5_566 4_546 50.48(8)
O1 V1 O3 1_656 4_546 146.90(6)
O1 V1 O3 1_556 4_546 116.56(5)
O1 V1 O3 5_565 4_546 41.24(7)
O2 V1 O3 5_565 4_546 65.21(8)
O2 V1 O3 5_665 4_546 88.09(8)
Sr1 V1 O3 5_566 4_546 35.18(4)
Sr1 V1 O3 5_666 4_546 63.98(5)
O3 V1 O3 1_655 4_546 120.53(6)
O3 V1 O3 7 4_546 87.94(6)
O3 V1 O3 2_565 4_546 162.36(3)
O3 V1 O3 8_575 4_546 139.55(3)
O3 V1 O3 3_466 4_546 53.22(8)
O3 V1 O3 5_666 4_546 86.68(4)
O2 V1 O3 1_556 6_656 106.49(17)
O3 V1 O3 7_655 6_656 107.16(7)
O3 V1 O3 . 6_656 134.64(11)
O3 V1 O3 5_566 6_656 57.71(12)
O3 V1 O3 3_566 6_656 25.19(8)
V1 V1 O3 5_566 6_656 96.40(6)
V1 V1 O3 5_666 6_656 66.09(6)
V2 V1 O3 5_566 6_656 22.87(5)
Sr1 V1 O3 . 6_656 126.69(5)
O2 V1 O3 5_666 6_656 72.17(9)
O2 V1 O3 5_566 6_656 96.63(9)
V2 V1 O3 1_655 6_656 115.82(5)
V2 V1 O3 . 6_656 148.92(5)
O2 V1 O3 . 6_656 88.62(8)
Sr1 V1 O3 1_556 6_656 135.34(5)
O1 V1 O3 5_566 6_656 50.48(8)
O1 V1 O3 1_656 6_656 116.56(5)
O1 V1 O3 1_556 6_656 146.90(6)
O1 V1 O3 5_565 6_656 41.24(7)
O2 V1 O3 5_565 6_656 88.09(8)
O2 V1 O3 5_665 6_656 65.21(8)
Sr1 V1 O3 5_566 6_656 63.98(5)
Sr1 V1 O3 5_666 6_656 35.18(4)
O3 V1 O3 1_655 6_656 87.94(6)
O3 V1 O3 7 6_656 120.53(6)
O3 V1 O3 2_565 6_656 139.55(3)
O3 V1 O3 8_575 6_656 162.36(3)
O3 V1 O3 3_466 6_656 86.68(4)
O3 V1 O3 5_666 6_656 53.22(7)
O3 V1 O3 4_546 6_656 33.56(8)
O2 V1 O3 1_556 7_656 17.08(5)
O3 V1 O3 7_655 7_656 93.02(10)
O3 V1 O3 . 7_656 117.44(12)
O3 V1 O3 5_566 7_656 124.87(9)
O3 V1 O3 3_566 7_656 101.56(10)
V1 V1 O3 5_566 7_656 133.28(6)
V1 V1 O3 5_666 7_656 99.68(5)
V2 V1 O3 5_566 7_656 124.37(5)
Sr1 V1 O3 . 7_656 119.55(5)
O2 V1 O3 5_666 7_656 38.32(8)
O2 V1 O3 5_566 7_656 68.75(8)
V2 V1 O3 1_655 7_656 70.60(5)
V2 V1 O3 . 7_656 95.12(5)
O2 V1 O3 . 7_656 154.89(7)
Sr1 V1 O3 1_556 7_656 31.97(4)
O1 V1 O3 5_566 7_656 63.32(8)
O1 V1 O3 1_656 7_656 46.23(10)
O1 V1 O3 1_556 7_656 72.50(9)
O1 V1 O3 5_565 7_656 144.81(7)
O2 V1 O3 5_565 7_656 154.80(6)
O2 V1 O3 5_665 7_656 121.22(6)
Sr1 V1 O3 5_566 7_656 94.17(5)
Sr1 V1 O3 5_666 7_656 72.16(4)
O3 V1 O3 1_655 7_656 81.32(5)
O3 V1 O3 7 7_656 113.19(7)
O3 V1 O3 2_565 7_656 82.66(5)
O3 V1 O3 8_575 7_656 93.70(5)
O3 V1 O3 3_466 7_656 116.55(5)
O3 V1 O3 5_666 7_656 84.57(7)
O3 V1 O3 4_546 7_656 113.74(5)
O3 V1 O3 6_656 7_656 103.63(5)
O2 V1 O3 1_556 1_556 17.08(5)
O3 V1 O3 7_655 1_556 117.44(12)
O3 V1 O3 . 1_556 93.02(10)
O3 V1 O3 5_566 1_556 101.56(10)
O3 V1 O3 3_566 1_556 124.87(9)
V1 V1 O3 5_566 1_556 99.68(5)
V1 V1 O3 5_666 1_556 133.28(6)
V2 V1 O3 5_566 1_556 124.37(5)
Sr1 V1 O3 . 1_556 119.55(5)
O2 V1 O3 5_666 1_556 68.75(8)
O2 V1 O3 5_566 1_556 38.32(8)
V2 V1 O3 1_655 1_556 95.12(5)
V2 V1 O3 . 1_556 70.60(5)
O2 V1 O3 . 1_556 154.89(7)
Sr1 V1 O3 1_556 1_556 31.97(4)
O1 V1 O3 5_566 1_556 63.32(8)
O1 V1 O3 1_656 1_556 72.50(9)
O1 V1 O3 1_556 1_556 46.23(10)
O1 V1 O3 5_565 1_556 144.81(7)
O2 V1 O3 5_565 1_556 121.22(6)
O2 V1 O3 5_665 1_556 154.80(6)
Sr1 V1 O3 5_566 1_556 72.16(4)
Sr1 V1 O3 5_666 1_556 94.17(5)
O3 V1 O3 1_655 1_556 113.19(7)
O3 V1 O3 7 1_556 81.32(5)
O3 V1 O3 2_565 1_556 93.70(5)
O3 V1 O3 8_575 1_556 82.66(5)
O3 V1 O3 3_466 1_556 84.57(7)
O3 V1 O3 5_666 1_556 116.55(5)
O3 V1 O3 4_546 1_556 103.63(5)
O3 V1 O3 6_656 1_556 113.74(5)
O3 V1 O3 7_656 1_556 33.61(8)
O2 V1 V1 1_556 5_667 36.49(7)
O3 V1 V1 7_655 5_667 89.86(9)
O3 V1 V1 . 5_667 140.90(11)
O3 V1 V1 5_566 5_667 119.93(11)
O3 V1 V1 3_566 5_667 77.94(10)
V1 V1 V1 5_566 5_667 147.83(6)
V1 V1 V1 5_666 5_667 81.93(3)
V2 V1 V1 5_566 5_667 104.53(4)
Sr1 V1 V1 . 5_667 129.48(4)
O2 V1 V1 5_666 5_667 15.48(6)
O2 V1 V1 5_566 5_667 80.86(7)
V2 V1 V1 1_655 5_667 71.17(3)
V2 V1 V1 . 5_667 118.75(5)
O2 V1 V1 . 5_667 146.545(18)
Sr1 V1 V1 1_556 5_667 54.76(3)
O1 V1 V1 5_566 5_667 52.68(6)
O1 V1 V1 1_656 5_667 49.97(8)
O1 V1 V1 1_556 5_667 95.89(9)
O1 V1 V1 5_565 5_667 122.41(6)
O2 V1 V1 5_565 5_667 164.26(8)
O2 V1 V1 5_665 5_667 103.03(5)
Sr1 V1 V1 5_566 5_667 93.80(4)
Sr1 V1 V1 5_666 5_667 48.95(2)
O3 V1 V1 1_655 5_667 70.34(5)
O3 V1 V1 7 5_667 134.62(5)
O3 V1 V1 2_565 5_667 92.40(5)
O3 V1 V1 8_575 5_667 114.11(6)
O3 V1 V1 3_466 5_667 125.63(5)
O3 V1 V1 5_666 5_667 63.24(4)
O3 V1 V1 4_546 5_667 100.56(5)
O3 V1 V1 6_656 5_667 82.24(5)
O3 V1 V1 7_656 5_667 23.63(4)
O3 V1 V1 1_556 5_667 53.31(4)
O2 V1 V1 1_556 5_567 36.49(7)
O3 V1 V1 7_655 5_567 140.90(11)
O3 V1 V1 . 5_567 89.86(10)
O3 V1 V1 5_566 5_567 77.94(10)
O3 V1 V1 3_566 5_567 119.93(11)
V1 V1 V1 5_566 5_567 81.93(3)
V1 V1 V1 5_666 5_567 147.83(6)
V2 V1 V1 5_566 5_567 104.53(4)
Sr1 V1 V1 . 5_567 129.48(4)
O2 V1 V1 5_666 5_567 80.86(7)
O2 V1 V1 5_566 5_567 15.48(6)
V2 V1 V1 1_655 5_567 118.75(5)
V2 V1 V1 . 5_567 71.17(3)
O2 V1 V1 . 5_567 146.545(18)
Sr1 V1 V1 1_556 5_567 54.76(3)
O1 V1 V1 5_566 5_567 52.68(6)
O1 V1 V1 1_656 5_567 95.89(9)
O1 V1 V1 1_556 5_567 49.97(8)
O1 V1 V1 5_565 5_567 122.41(6)
O2 V1 V1 5_565 5_567 103.03(5)
O2 V1 V1 5_665 5_567 164.26(8)
Sr1 V1 V1 5_566 5_567 48.95(2)
Sr1 V1 V1 5_666 5_567 93.80(4)
O3 V1 V1 1_655 5_567 134.62(5)
O3 V1 V1 7 5_567 70.34(5)
O3 V1 V1 2_565 5_567 114.11(6)
O3 V1 V1 8_575 5_567 92.40(5)
O3 V1 V1 3_466 5_567 63.24(4)
O3 V1 V1 5_666 5_567 125.63(5)
O3 V1 V1 4_546 5_567 82.24(5)
O3 V1 V1 6_656 5_567 100.56(5)
O3 V1 V1 7_656 5_567 53.31(4)
O3 V1 V1 1_556 5_567 23.63(4)
V1 V1 V1 5_667 5_567 66.91(3)
O2 V1 O2 1_556 2_566 60.06(19)
O3 V1 O2 7_655 2_566 66.24(10)
O3 V1 O2 . 2_566 66.24(10)
O3 V1 O2 5_566 2_566 140.03(9)
O3 V1 O2 3_566 2_566 140.03(9)
V1 V1 O2 5_566 2_566 103.98(5)
V1 V1 O2 5_666 2_566 103.98(5)
V2 V1 O2 5_566 2_566 176.92(7)
Sr1 V1 O2 . 2_566 64.07(6)
O2 V1 O2 5_666 2_566 87.06(6)
O2 V1 O2 5_566 2_566 87.06(6)
V2 V1 O2 1_655 2_566 50.74(3)
V2 V1 O2 . 2_566 50.74(3)
O2 V1 O2 . 2_566 104.13(8)
Sr1 V1 O2 1_556 2_566 29.33(6)
O1 V1 O2 5_566 2_566 118.97(10)
O1 V1 O2 1_656 2_566 43.84(2)
O1 V1 O2 1_556 2_566 43.84(2)
O1 V1 O2 5_565 2_566 154.45(9)
O2 V1 O2 5_565 2_566 112.68(9)
O2 V1 O2 5_665 2_566 112.68(9)
Sr1 V1 O2 5_566 2_566 123.91(4)
Sr1 V1 O2 5_666 2_566 123.91(4)
O3 V1 O2 1_655 2_566 79.01(5)
O3 V1 O2 7 2_566 79.01(5)
O3 V1 O2 2_565 2_566 36.10(7)
O3 V1 O2 8_575 2_566 36.10(7)
O3 V1 O2 3_466 2_566 110.47(4)
O3 V1 O2 5_666 2_566 110.47(4)
O3 V1 O2 4_546 2_566 159.07(5)
O3 V1 O2 6_656 2_566 159.07(5)
O3 V1 O2 7_656 2_566 58.52(7)
O3 V1 O2 1_556 2_566 58.52(7)
V1 V1 O2 5_667 2_566 78.01(5)
V1 V1 O2 5_567 2_566 78.01(5)
O2 V1 V1 1_556 2_565 79.01(17)
O3 V1 V1 7_655 2_565 55.24(10)
O3 V1 V1 . 2_565 55.24(10)
O3 V1 V1 5_566 2_565 136.94(10)
O3 V1 V1 3_566 2_565 136.94(10)
V1 V1 V1 5_566 2_565 96.14(4)
V1 V1 V1 5_666 2_565 96.14(4)
V2 V1 V1 5_566 2_565 157.98(4)
Sr1 V1 V1 . 2_565 45.13(2)
O2 V1 V1 5_666 2_565 99.95(8)
O2 V1 V1 5_566 2_565 99.95(8)
V2 V1 V1 1_655 2_565 46.903(17)
V2 V1 V1 . 2_565 46.903(17)
O2 V1 V1 . 2_565 85.18(8)
Sr1 V1 V1 1_556 2_565 48.28(2)
O1 V1 V1 5_566 2_565 137.91(8)
O1 V1 V1 1_656 2_565 50.66(4)
O1 V1 V1 1_556 2_565 50.66(4)
O1 V1 V1 5_565 2_565 135.50(7)
O2 V1 V1 5_565 2_565 99.10(7)
O2 V1 V1 5_665 2_565 99.10(7)
Sr1 V1 V1 5_566 2_565 133.853(17)
Sr1 V1 V1 5_666 2_565 133.853(17)
O3 V1 V1 1_655 2_565 74.35(5)
O3 V1 V1 7 2_565 74.35(5)
O3 V1 V1 2_565 2_565 22.76(4)
O3 V1 V1 8_575 2_565 22.76(4)
O3 V1 V1 3_466 2_565 109.47(5)
O3 V1 V1 5_666 2_565 109.47(5)
O3 V1 V1 4_546 2_565 162.12(4)
O3 V1 V1 6_656 2_565 162.12(4)
O3 V1 V1 7_656 2_565 76.50(4)
O3 V1 V1 1_556 2_565 76.50(4)
V1 V1 V1 5_667 2_565 93.77(3)
V1 V1 V1 5_567 2_565 93.77(3)
O2 V1 V1 2_566 2_565 18.95(6)
O2 V1 V2 1_556 5_567 45.01(17)
O3 V1 V2 7_655 5_567 131.84(10)
O3 V1 V2 . 5_567 131.84(10)
O3 V1 V2 5_566 5_567 77.50(10)
O3 V1 V2 3_566 5_567 77.50(10)
V1 V1 V2 5_566 5_567 107.40(4)
V1 V1 V2 5_666 5_567 107.40(4)
V2 V1 V2 5_566 5_567 78.00(3)
Sr1 V1 V2 . 5_567 169.15(3)
O2 V1 V2 5_666 5_567 49.86(6)
O2 V1 V2 5_566 5_567 49.86(6)
V2 V1 V2 1_655 5_567 114.60(3)
V2 V1 V2 . 5_567 114.60(3)
O2 V1 V2 . 5_567 150.80(8)
Sr1 V1 V2 1_556 5_567 75.74(3)
O1 V1 V2 5_566 5_567 13.89(7)
O1 V1 V2 1_656 5_567 92.51(9)
O1 V1 V2 1_556 5_567 92.51(9)
O1 V1 V2 5_565 5_567 100.47(7)
O2 V1 V2 5_565 5_567 120.91(7)
O2 V1 V2 5_665 5_567 120.91(7)
Sr1 V1 V2 5_566 5_567 50.478(19)
Sr1 V1 V2 5_666 5_567 50.478(19)
O3 V1 V2 1_655 5_567 108.40(5)
O3 V1 V2 7 5_567 108.40(5)
O3 V1 V2 2_565 5_567 132.83(5)
O3 V1 V2 8_575 5_567 132.83(5)
O3 V1 V2 3_466 5_567 84.33(5)
O3 V1 V2 5_666 5_567 84.33(5)
O3 V1 V2 4_546 5_567 63.51(5)
O3 V1 V2 6_656 5_567 63.51(5)
O3 V1 V2 7_656 5_567 50.30(4)
O3 V1 V2 1_556 5_567 50.30(4)
V1 V1 V2 5_667 5_567 43.43(2)
V1 V1 V2 5_567 5_567 43.43(2)
O2 V1 V2 2_566 5_567 105.08(6)
V1 V1 V2 2_565 5_567 124.02(2)
O2 V1 O3 1_556 3_567 30.71(15)
O3 V1 O3 7_655 3_567 112.11(9)
O3 V1 O3 . 3_567 136.06(10)
O3 V1 O3 5_566 3_567 99.78(12)
O3 V1 O3 3_566 3_567 81.79(10)
V1 V1 O3 5_566 3_567 126.20(6)
V1 V1 O3 5_666 3_567 98.91(5)
V2 V1 O3 5_566 3_567 95.27(5)
Sr1 V1 O3 . 3_567 148.66(4)
O2 V1 O3 5_666 3_567 32.85(7)
O2 V1 O3 5_566 3_567 61.01(7)
V2 V1 O3 1_655 3_567 92.86(5)
V2 V1 O3 . 3_567 113.87(5)
O2 V1 O3 . 3_567 161.72(6)
Sr1 V1 O3 1_556 3_567 59.36(4)
O1 V1 O3 5_566 3_567 34.05(8)
O1 V1 O3 1_656 3_567 70.26(9)
O1 V1 O3 1_556 3_567 89.51(10)
O1 V1 O3 5_565 3_567 117.00(8)
O2 V1 O3 5_565 3_567 142.60(7)
O2 V1 O3 5_665 3_567 117.97(7)
Sr1 V1 O3 5_566 3_567 71.87(4)
Sr1 V1 O3 5_666 3_567 50.92(4)
O3 V1 O3 1_655 3_567 91.72(7)
O3 V1 O3 7 3_567 119.25(4)
O3 V1 O3 2_565 3_567 110.99(5)
O3 V1 O3 8_575 3_567 121.34(6)
O3 V1 O3 3_466 3_567 103.54(6)
O3 V1 O3 5_666 3_567 77.18(5)
O3 V1 O3 4_546 3_567 84.48(5)
O3 V1 O3 6_656 3_567 76.30(5)
O3 V1 O3 7_656 3_567 29.69(7)
O3 V1 O3 1_556 3_567 43.28(5)
V1 V1 O3 5_667 3_567 22.25(4)
V1 V1 O3 5_567 3_567 48.91(4)
O2 V1 O3 2_566 3_567 87.71(7)
V1 V1 O3 2_565 3_567 106.07(4)
V2 V1 O3 5_567 3_567 22.28(4)
O2 V1 O3 1_556 5_567 30.71(15)
O3 V1 O3 7_655 5_567 136.06(10)
O3 V1 O3 . 5_567 112.11(9)
O3 V1 O3 5_566 5_567 81.79(10)
O3 V1 O3 3_566 5_567 99.78(12)
V1 V1 O3 5_566 5_567 98.91(5)
V1 V1 O3 5_666 5_567 126.20(6)
V2 V1 O3 5_566 5_567 95.27(5)
Sr1 V1 O3 . 5_567 148.66(4)
O2 V1 O3 5_666 5_567 61.01(7)
O2 V1 O3 5_566 5_567 32.85(7)
V2 V1 O3 1_655 5_567 113.87(5)
V2 V1 O3 . 5_567 92.86(5)
O2 V1 O3 . 5_567 161.72(6)
Sr1 V1 O3 1_556 5_567 59.36(4)
O1 V1 O3 5_566 5_567 34.05(8)
O1 V1 O3 1_656 5_567 89.51(10)
O1 V1 O3 1_556 5_567 70.26(9)
O1 V1 O3 5_565 5_567 117.00(8)
O2 V1 O3 5_565 5_567 117.97(7)
O2 V1 O3 5_665 5_567 142.60(7)
Sr1 V1 O3 5_566 5_567 50.92(4)
Sr1 V1 O3 5_666 5_567 71.87(4)
O3 V1 O3 1_655 5_567 119.25(4)
O3 V1 O3 7 5_567 91.72(7)
O3 V1 O3 2_565 5_567 121.34(6)
O3 V1 O3 8_575 5_567 110.99(5)
O3 V1 O3 3_466 5_567 77.18(5)
O3 V1 O3 5_666 5_567 103.54(6)
O3 V1 O3 4_546 5_567 76.30(5)
O3 V1 O3 6_656 5_567 84.48(5)
O3 V1 O3 7_656 5_567 43.28(5)
O3 V1 O3 1_556 5_567 29.69(7)
V1 V1 O3 5_667 5_567 48.91(4)
V1 V1 O3 5_567 5_567 22.25(4)
O2 V1 O3 2_566 5_567 87.71(7)
V1 V1 O3 2_565 5_567 106.07(4)
V2 V1 O3 5_567 5_567 22.28(4)
O3 V1 O3 3_567 5_567 28.17(7)
O2 V1 O1 1_556 . 128.36(14)
O3 V1 O1 7_655 . 77.44(10)
O3 V1 O1 . . 21.81(10)
O3 V1 O1 5_566 . 81.57(10)
O3 V1 O1 3_566 . 119.99(11)
V1 V1 O1 5_566 . 44.48(4)
V1 V1 O1 5_666 . 100.82(7)
V2 V1 O1 5_566 . 99.55(5)
Sr1 V1 O1 . . 32.238(17)
O2 V1 O1 5_666 . 158.07(7)
O2 V1 O1 5_566 . 101.10(7)
V2 V1 O1 1_655 . 90.86(3)
V2 V1 O1 . . 44.02(6)
O2 V1 O1 . . 40.45(7)
Sr1 V1 O1 1_556 . 103.08(5)
O1 V1 O1 5_566 . 146.65(4)
O1 V1 O1 1_656 . 108.24(6)
O1 V1 O1 1_556 . 68.40(5)
O1 V1 O1 5_565 . 80.17(3)
O2 V1 O1 5_565 . 38.01(7)
O2 V1 O1 5_665 . 83.41(8)
Sr1 V1 O1 5_566 . 102.36(2)
Sr1 V1 O1 5_666 . 150.95(6)
O3 V1 O1 1_655 . 101.73(6)
O3 V1 O1 7 . 41.80(6)
O3 V1 O1 2_565 . 65.74(5)
O3 V1 O1 8_575 . 41.79(6)
O3 V1 O1 3_466 . 66.98(5)
O3 V1 O1 5_666 . 123.52(7)
O3 V1 O1 4_546 . 103.19(5)
O3 V1 O1 6_656 . 121.25(6)
O3 V1 O1 7_656 . 135.02(6)
O3 V1 O1 1_556 . 114.60(6)
V1 V1 O1 5_667 . 155.59(5)
V1 V1 O1 5_567 . 110.83(5)
O2 V1 O1 2_566 . 77.81(6)
V1 V1 O1 2_565 . 61.85(3)
V2 V1 O1 5_567 . 149.76(3)
O3 V1 O1 3_567 . 157.82(6)
O3 V1 O1 5_567 . 132.92(6)
O2 V1 O1 1_556 1_655 128.36(14)
O3 V1 O1 7_655 1_655 21.81(10)
O3 V1 O1 . 1_655 77.44(10)
O3 V1 O1 5_566 1_655 119.99(11)
O3 V1 O1 3_566 1_655 81.57(10)
V1 V1 O1 5_566 1_655 100.82(7)
V1 V1 O1 5_666 1_655 44.48(4)
V2 V1 O1 5_566 1_655 99.55(5)
Sr1 V1 O1 . 1_655 32.238(17)
O2 V1 O1 5_666 1_655 101.10(7)
O2 V1 O1 5_566 1_655 158.07(7)
V2 V1 O1 1_655 1_655 44.02(6)
V2 V1 O1 . 1_655 90.86(3)
O2 V1 O1 . 1_655 40.45(7)
Sr1 V1 O1 1_556 1_655 103.08(5)
O1 V1 O1 5_566 1_655 146.65(4)
O1 V1 O1 1_656 1_655 68.40(5)
O1 V1 O1 1_556 1_655 108.24(6)
O1 V1 O1 5_565 1_655 80.17(3)
O2 V1 O1 5_565 1_655 83.41(8)
O2 V1 O1 5_665 1_655 38.01(7)
Sr1 V1 O1 5_566 1_655 150.95(6)
Sr1 V1 O1 5_666 1_655 102.36(2)
O3 V1 O1 1_655 1_655 41.80(6)
O3 V1 O1 7 1_655 101.73(6)
O3 V1 O1 2_565 1_655 41.79(6)
O3 V1 O1 8_575 1_655 65.74(5)
O3 V1 O1 3_466 1_655 123.52(7)
O3 V1 O1 5_666 1_655 66.98(5)
O3 V1 O1 4_546 1_655 121.25(6)
O3 V1 O1 6_656 1_655 103.19(5)
O3 V1 O1 7_656 1_655 114.60(6)
O3 V1 O1 1_556 1_655 135.02(6)
V1 V1 O1 5_667 1_655 110.83(5)
V1 V1 O1 5_567 1_655 155.59(5)
O2 V1 O1 2_566 1_655 77.81(6)
V1 V1 O1 2_565 1_655 61.85(3)
V2 V1 O1 5_567 1_655 149.76(3)
O3 V1 O1 3_567 1_655 132.92(6)
O3 V1 O1 5_567 1_655 157.82(6)
O1 V1 O1 . 1_655 60.46(6)
O2 V1 V1 1_556 1_554 169.01(17)
O3 V1 V1 7_655 1_554 65.17(10)
O3 V1 V1 . 1_554 65.17(10)
O3 V1 V1 5_566 1_554 76.58(10)
O3 V1 V1 3_566 1_554 76.58(10)
V1 V1 V1 5_566 1_554 64.35(4)
V1 V1 V1 5_666 1_554 64.35(4)
V2 V1 V1 5_566 1_554 67.98(4)
Sr1 V1 V1 . 1_554 44.87(2)
O2 V1 V1 5_666 1_554 131.39(6)
O2 V1 V1 5_566 1_554 131.39(6)
V2 V1 V1 1_655 1_554 87.65(3)
V2 V1 V1 . 1_554 87.65(3)
O2 V1 V1 . 1_554 4.82(8)
Sr1 V1 V1 1_556 1_554 138.28(2)
O1 V1 V1 5_566 1_554 132.09(8)
O1 V1 V1 1_656 1_554 112.03(9)
O1 V1 V1 1_556 1_554 112.03(9)
O1 V1 V1 5_565 1_554 45.50(7)
O2 V1 V1 5_565 1_554 43.39(5)
O2 V1 V1 5_665 1_554 43.39(5)
Sr1 V1 V1 5_566 1_554 107.46(2)
Sr1 V1 V1 5_666 1_554 107.46(2)
O3 V1 V1 1_655 1_554 78.54(5)
O3 V1 V1 7 1_554 78.54(5)
O3 V1 V1 2_565 1_554 78.59(5)
O3 V1 V1 8_575 1_554 78.59(5)
O3 V1 V1 3_466 1_554 83.92(4)
O3 V1 V1 5_666 1_554 83.92(4)
O3 V1 V1 4_546 1_554 84.01(4)
O3 V1 V1 6_656 1_554 84.01(4)
O3 V1 V1 7_656 1_554 158.19(4)
O3 V1 V1 1_556 1_554 158.19(4)
V1 V1 V1 5_667 1_554 146.277(18)
V1 V1 V1 5_567 1_554 146.277(18)
O2 V1 V1 2_566 1_554 108.95(6)
V1 V1 V1 2_565 1_554 90.0
V2 V1 V1 5_567 1_554 145.98(2)
O3 V1 V1 3_567 1_554 158.37(4)
O3 V1 V1 5_567 1_554 158.37(4)
O1 V1 V1 . 1_554 43.63(5)
O1 V1 V1 1_655 1_554 43.63(5)
O2 V1 V1 1_556 1_455 90.0
O3 V1 V1 7_655 1_455 134.92(10)
O3 V1 V1 . 1_455 45.08(10)
O3 V1 V1 5_566 1_455 50.05(9)
O3 V1 V1 3_566 1_455 129.95(9)
V1 V1 V1 5_566 1_455 26.48(4)
V1 V1 V1 5_666 1_455 153.52(4)
V2 V1 V1 5_566 1_455 90.0
Sr1 V1 V1 . 1_455 90.0
O2 V1 V1 5_666 1_455 136.90(6)
O2 V1 V1 5_566 1_455 43.10(6)
V2 V1 V1 1_655 1_455 136.806(17)
V2 V1 V1 . 1_455 43.194(17)
O2 V1 V1 . 1_455 90.0
Sr1 V1 V1 1_556 1_455 90.0
O1 V1 V1 5_566 1_455 90.0
O1 V1 V1 1_656 1_455 132.56(4)
O1 V1 V1 1_556 1_455 47.44(4)
O1 V1 V1 5_565 1_455 90.0
O2 V1 V1 5_565 1_455 48.04(5)
O2 V1 V1 5_665 1_455 131.96(5)
Sr1 V1 V1 5_566 1_455 49.026(15)
Sr1 V1 V1 5_666 1_455 130.974(15)
O3 V1 V1 1_655 1_455 160.43(5)
O3 V1 V1 7 1_455 19.57(5)
O3 V1 V1 2_565 1_455 109.42(4)
O3 V1 V1 8_575 1_455 70.58(4)
O3 V1 V1 3_466 1_455 20.48(4)
O3 V1 V1 5_666 1_455 159.52(4)
O3 V1 V1 4_546 1_455 73.22(4)
O3 V1 V1 6_656 1_455 106.78(4)
O3 V1 V1 7_656 1_455 106.80(4)
O3 V1 V1 1_556 1_455 73.20(4)
V1 V1 V1 5_667 1_455 123.454(17)
V1 V1 V1 5_567 1_455 56.546(17)
O2 V1 V1 2_566 1_455 90.0
V1 V1 V1 2_565 1_455 90.0
V2 V1 V1 5_567 1_455 90.0
O3 V1 V1 3_567 1_455 104.09(4)
O3 V1 V1 5_567 1_455 75.91(4)
O1 V1 V1 . 1_455 59.77(3)
O1 V1 V1 1_655 1_455 120.23(3)
V1 V1 V1 1_554 1_455 90.0
O2 V1 V1 1_556 1_655 90.0
O3 V1 V1 7_655 1_655 45.08(10)
O3 V1 V1 . 1_655 134.92(10)
O3 V1 V1 5_566 1_655 129.95(9)
O3 V1 V1 3_566 1_655 50.05(9)
V1 V1 V1 5_566 1_655 153.52(4)
V1 V1 V1 5_666 1_655 26.48(4)
V2 V1 V1 5_566 1_655 90.0
Sr1 V1 V1 . 1_655 90.0
O2 V1 V1 5_666 1_655 43.10(6)
O2 V1 V1 5_566 1_655 136.90(6)
V2 V1 V1 1_655 1_655 43.194(17)
V2 V1 V1 . 1_655 136.806(17)
O2 V1 V1 . 1_655 90.0
Sr1 V1 V1 1_556 1_655 90.0
O1 V1 V1 5_566 1_655 90.0
O1 V1 V1 1_656 1_655 47.44(4)
O1 V1 V1 1_556 1_655 132.56(4)
O1 V1 V1 5_565 1_655 90.0
O2 V1 V1 5_565 1_655 131.96(5)
O2 V1 V1 5_665 1_655 48.04(5)
Sr1 V1 V1 5_566 1_655 130.974(15)
Sr1 V1 V1 5_666 1_655 49.026(15)
O3 V1 V1 1_655 1_655 19.57(5)
O3 V1 V1 7 1_655 160.43(5)
O3 V1 V1 2_565 1_655 70.58(4)
O3 V1 V1 8_575 1_655 109.42(4)
O3 V1 V1 3_466 1_655 159.52(4)
O3 V1 V1 5_666 1_655 20.48(4)
O3 V1 V1 4_546 1_655 106.78(4)
O3 V1 V1 6_656 1_655 73.22(4)
O3 V1 V1 7_656 1_655 73.20(4)
O3 V1 V1 1_556 1_655 106.80(4)
V1 V1 V1 5_667 1_655 56.546(17)
V1 V1 V1 5_567 1_655 123.454(17)
O2 V1 V1 2_566 1_655 90.0
V1 V1 V1 2_565 1_655 90.0
V2 V1 V1 5_567 1_655 90.0
O3 V1 V1 3_567 1_655 75.91(4)
O3 V1 V1 5_567 1_655 104.09(4)
O1 V1 V1 . 1_655 120.23(3)
O1 V1 V1 1_655 1_655 59.77(3)
V1 V1 V1 1_554 1_655 90.0
V1 V1 V1 1_455 1_655 180.0
O2 V1 O2 1_556 1_656 72.92(5)
O3 V1 O2 7_655 1_656 54.14(10)
O3 V1 O2 . 1_656 139.82(11)
O3 V1 O2 5_566 1_656 136.19(11)
O3 V1 O2 3_566 1_656 59.60(11)
V1 V1 O2 5_566 1_656 170.54(7)
V1 V1 O2 5_666 1_656 43.55(6)
V2 V1 O2 5_566 1_656 99.21(5)
Sr1 V1 O2 . 1_656 99.49(5)
O2 V1 O2 5_666 1_656 28.49(10)
O2 V1 O2 5_566 1_656 121.13(3)
V2 V1 O2 1_655 1_656 43.67(5)
V2 V1 O2 . 1_656 132.10(6)
O2 V1 O2 . 1_656 106.42(5)
Sr1 V1 O2 1_556 1_656 75.38(5)
O1 V1 O2 5_566 1_656 81.28(5)
O1 V1 O2 1_656 1_656 37.80(5)
O1 V1 O2 1_556 1_656 120.19(8)
O1 V1 O2 5_565 1_656 104.01(5)
O2 V1 O2 5_565 1_656 149.03(2)
O2 V1 O2 5_665 1_656 65.12(10)
Sr1 V1 O2 5_566 1_656 125.38(5)
Sr1 V1 O2 5_666 1_656 47.58(5)
O3 V1 O2 1_655 1_656 30.85(7)
O3 V1 O2 7 1_656 160.53(7)
O3 V1 O2 2_565 1_656 71.79(6)
O3 V1 O2 8_575 1_656 108.86(7)
O3 V1 O2 3_466 1_656 160.86(7)
O3 V1 O2 5_666 1_656 32.19(7)
O3 V1 O2 4_546 1_656 111.06(7)
O3 V1 O2 6_656 1_656 78.90(7)
O3 V1 O2 7_656 1_656 56.15(6)
O3 V1 O2 1_556 1_656 89.75(6)
V1 V1 O2 5_667 1_656 40.26(5)
V1 V1 O2 5_567 1_656 106.91(5)
O2 V1 O2 2_566 1_656 81.57(6)
V1 V1 O2 2_565 1_656 86.79(5)
V2 V1 O2 5_567 1_656 78.02(5)
O3 V1 O2 3_567 1_656 60.98(6)
O3 V1 O2 5_567 1_656 88.86(6)
O1 V1 O2 . 1_656 131.57(6)
O1 V1 O2 1_655 1_656 72.61(6)
V1 V1 O2 1_554 1_656 106.76(5)
V1 V1 O2 1_455 1_656 162.92(5)
V1 V1 O2 1_655 1_656 17.08(5)
O2 V1 O2 1_556 1_456 72.92(5)
O3 V1 O2 7_655 1_456 139.82(11)
O3 V1 O2 . 1_456 54.14(11)
O3 V1 O2 5_566 1_456 59.60(10)
O3 V1 O2 3_566 1_456 136.19(11)
V1 V1 O2 5_566 1_456 43.55(6)
V1 V1 O2 5_666 1_456 170.54(7)
V2 V1 O2 5_566 1_456 99.21(5)
Sr1 V1 O2 . 1_456 99.49(5)
O2 V1 O2 5_666 1_456 121.13(3)
O2 V1 O2 5_566 1_456 28.49(10)
V2 V1 O2 1_655 1_456 132.10(6)
V2 V1 O2 . 1_456 43.67(5)
O2 V1 O2 . 1_456 106.42(5)
Sr1 V1 O2 1_556 1_456 75.38(5)
O1 V1 O2 5_566 1_456 81.28(5)
O1 V1 O2 1_656 1_456 120.19(8)
O1 V1 O2 1_556 1_456 37.80(5)
O1 V1 O2 5_565 1_456 104.01(5)
O2 V1 O2 5_565 1_456 65.12(10)
O2 V1 O2 5_665 1_456 149.03(2)
Sr1 V1 O2 5_566 1_456 47.58(5)
Sr1 V1 O2 5_666 1_456 125.38(5)
O3 V1 O2 1_655 1_456 160.53(7)
O3 V1 O2 7 1_456 30.85(7)
O3 V1 O2 2_565 1_456 108.86(7)
O3 V1 O2 8_575 1_456 71.79(6)
O3 V1 O2 3_466 1_456 32.19(7)
O3 V1 O2 5_666 1_456 160.86(7)
O3 V1 O2 4_546 1_456 78.90(7)
O3 V1 O2 6_656 1_456 111.06(7)
O3 V1 O2 7_656 1_456 89.75(6)
O3 V1 O2 1_556 1_456 56.15(6)
V1 V1 O2 5_667 1_456 106.91(5)
V1 V1 O2 5_567 1_456 40.26(5)
O2 V1 O2 2_566 1_456 81.57(6)
V1 V1 O2 2_565 1_456 86.79(5)
V2 V1 O2 5_567 1_456 78.02(5)
O3 V1 O2 3_567 1_456 88.86(6)
O3 V1 O2 5_567 1_456 60.98(6)
O1 V1 O2 . 1_456 72.61(6)
O1 V1 O2 1_655 1_456 131.57(5)
V1 V1 O2 1_554 1_456 106.76(5)
V1 V1 O2 1_455 1_456 17.08(5)
V1 V1 O2 1_655 1_456 162.92(5)
O2 V1 O2 1_656 1_456 145.84(10)
O2 V1 O3 1_556 8_675 90.79(13)
O3 V1 O3 7_655 8_675 17.13(8)
O3 V1 O3 . 8_675 92.30(8)
O3 V1 O3 5_566 8_675 157.64(8)
O3 V1 O3 3_566 8_675 91.10(10)
V1 V1 O3 5_566 8_675 129.86(6)
V1 V1 O3 5_666 8_675 51.58(5)
V2 V1 O3 5_566 8_675 125.94(4)
Sr1 V1 O3 . 8_675 53.52(4)
O2 V1 O3 5_666 8_675 72.73(7)
O2 V1 O3 5_566 8_675 137.13(9)
V2 V1 O3 1_655 8_675 6.35(4)
V2 V1 O3 . 8_675 91.97(5)
O2 V1 O3 . 8_675 78.09(6)
Sr1 V1 O3 1_556 8_675 69.49(4)
O1 V1 O3 5_566 8_675 127.89(5)
O1 V1 O3 1_656 8_675 30.61(9)
O1 V1 O3 1_556 8_675 95.35(5)
O1 V1 O3 5_565 8_675 112.97(6)
O2 V1 O3 5_565 8_675 118.23(7)
O2 V1 O3 5_665 8_675 61.97(7)
Sr1 V1 O3 5_566 8_675 170.86(4)
Sr1 V1 O3 5_666 8_675 93.59(4)
O3 V1 O3 1_655 8_675 28.24(7)
O3 V1 O3 7 8_675 116.61(5)
O3 V1 O3 2_565 8_675 25.42(6)
O3 V1 O3 8_575 8_675 64.27(5)
O3 V1 O3 3_466 8_675 151.16(7)
O3 V1 O3 5_666 8_675 63.56(3)
O3 V1 O3 4_546 8_675 147.98(3)
O3 V1 O3 6_656 8_675 116.15(7)
O3 V1 O3 7_656 8_675 76.84(4)
O3 V1 O3 1_556 8_675 100.37(4)
V1 V1 O3 5_667 8_675 77.32(4)
V1 V1 O3 5_567 8_675 123.92(5)
O2 V1 O3 2_566 8_675 52.60(4)
V1 V1 O3 2_565 8_675 46.11(4)
V2 V1 O3 5_567 8_675 120.74(4)
O3 V1 O3 3_567 8_675 99.12(5)
O3 V1 O3 5_567 8_675 120.12(4)
O1 V1 O3 . 8_675 85.43(4)
O1 V1 O3 1_655 8_675 37.84(6)
V1 V1 O3 1_554 8_675 81.45(3)
V1 V1 O3 1_455 8_675 134.84(4)
V1 V1 O3 1_655 8_675 45.16(4)
O2 V1 O3 1_656 8_675 47.93(6)
O2 V1 O3 1_456 8_675 132.70(6)
O2 V1 O3 1_556 2_465 90.79(13)
O3 V1 O3 7_655 2_465 92.30(8)
O3 V1 O3 . 2_465 17.13(8)
O3 V1 O3 5_566 2_465 91.10(10)
O3 V1 O3 3_566 2_465 157.64(8)
V1 V1 O3 5_566 2_465 51.58(5)
V1 V1 O3 5_666 2_465 129.86(6)
V2 V1 O3 5_566 2_465 125.94(4)
Sr1 V1 O3 . 2_465 53.52(4)
O2 V1 O3 5_666 2_465 137.13(9)
O2 V1 O3 5_566 2_465 72.73(7)
V2 V1 O3 1_655 2_465 91.97(5)
V2 V1 O3 . 2_465 6.35(4)
O2 V1 O3 . 2_465 78.09(6)
Sr1 V1 O3 1_556 2_465 69.49(4)
O1 V1 O3 5_566 2_465 127.89(5)
O1 V1 O3 1_656 2_465 95.35(5)
O1 V1 O3 1_556 2_465 30.61(9)
O1 V1 O3 5_565 2_465 112.97(6)
O2 V1 O3 5_565 2_465 61.97(7)
O2 V1 O3 5_665 2_465 118.23(7)
Sr1 V1 O3 5_566 2_465 93.59(4)
Sr1 V1 O3 5_666 2_465 170.86(4)
O3 V1 O3 1_655 2_465 116.61(5)
O3 V1 O3 7 2_465 28.24(7)
O3 V1 O3 2_565 2_465 64.27(5)
O3 V1 O3 8_575 2_465 25.42(6)
O3 V1 O3 3_466 2_465 63.56(3)
O3 V1 O3 5_666 2_465 151.16(7)
O3 V1 O3 4_546 2_465 116.15(7)
O3 V1 O3 6_656 2_465 147.98(3)
O3 V1 O3 7_656 2_465 100.37(4)
O3 V1 O3 1_556 2_465 76.84(4)
V1 V1 O3 5_667 2_465 123.92(5)
V1 V1 O3 5_567 2_465 77.32(4)
O2 V1 O3 2_566 2_465 52.60(4)
V1 V1 O3 2_565 2_465 46.11(4)
V2 V1 O3 5_567 2_465 120.74(4)
O3 V1 O3 3_567 2_465 120.12(4)
O3 V1 O3 5_567 2_465 99.12(5)
O1 V1 O3 . 2_465 37.84(6)
O1 V1 O3 1_655 2_465 85.43(4)
V1 V1 O3 1_554 2_465 81.45(3)
V1 V1 O3 1_455 2_465 45.16(4)
V1 V1 O3 1_655 2_465 134.84(4)
O2 V1 O3 1_656 2_465 132.70(6)
O2 V1 O3 1_456 2_465 47.93(6)
O3 V1 O3 8_675 2_465 89.69(7)
O2 V1 V1 1_556 2 100.99(17)
O3 V1 V1 7_655 2 124.76(10)
O3 V1 V1 . 2 124.76(10)
O3 V1 V1 5_566 2 43.06(10)
O3 V1 V1 3_566 2 43.06(10)
V1 V1 V1 5_566 2 83.86(4)
V1 V1 V1 5_666 2 83.86(4)
V2 V1 V1 5_566 2 22.02(4)
Sr1 V1 V1 . 2 134.87(2)
O2 V1 V1 5_666 2 80.05(8)
O2 V1 V1 5_566 2 80.05(8)
V2 V1 V1 1_655 2 133.097(17)
V2 V1 V1 . 2 133.097(17)
O2 V1 V1 . 2 94.82(8)
Sr1 V1 V1 1_556 2 131.72(2)
O1 V1 V1 5_566 2 42.09(8)
O1 V1 V1 1_656 2 129.34(4)
O1 V1 V1 1_556 2 129.34(4)
O1 V1 V1 5_565 2 44.50(7)
O2 V1 V1 5_565 2 80.90(7)
O2 V1 V1 5_665 2 80.90(7)
Sr1 V1 V1 5_566 2 46.147(17)
Sr1 V1 V1 5_666 2 46.147(17)
O3 V1 V1 1_655 2 105.65(5)
O3 V1 V1 7 2 105.65(5)
O3 V1 V1 2_565 2 157.24(4)
O3 V1 V1 8_575 2 157.24(4)
O3 V1 V1 3_466 2 70.53(5)
O3 V1 V1 5_666 2 70.53(5)
O3 V1 V1 4_546 2 17.88(4)
O3 V1 V1 6_656 2 17.88(4)
O3 V1 V1 7_656 2 103.50(4)
O3 V1 V1 1_556 2 103.50(4)
V1 V1 V1 5_667 2 86.23(3)
V1 V1 V1 5_567 2 86.23(3)
O2 V1 V1 2_566 2 161.05(6)
V1 V1 V1 2_565 2 180.0
V2 V1 V1 5_567 2 55.98(2)
O3 V1 V1 3_567 2 73.93(4)
O3 V1 V1 5_567 2 73.93(4)
O1 V1 V1 . 2 118.15(3)
O1 V1 V1 1_655 2 118.15(3)
V1 V1 V1 1_554 2 90.0
V1 V1 V1 1_455 2 90.0
V1 V1 V1 1_655 2 90.0
O2 V1 V1 1_656 2 93.21(5)
O2 V1 V1 1_456 2 93.21(5)
O3 V1 V1 8_675 2 133.89(4)
O3 V1 V1 2_465 2 133.89(4)
O1 V2 O3 1_556 7 109.99(10)
O1 V2 O3 1_556 8_575 109.99(10)
O3 V2 O3 7 8_575 140.0(2)
O1 V2 O3 1_556 2_465 109.99(10)
O3 V2 O3 7 2_465 87.17(19)
O3 V2 O3 8_575 2_465 79.38(18)
O1 V2 O3 1_556 . 109.99(10)
O3 V2 O3 7 . 79.38(18)
O3 V2 O3 8_575 . 87.17(19)
O3 V2 O3 2_465 . 140.0(2)
O1 V2 V1 1_556 5_566 112.02(4)
O3 V2 V1 7 5_566 39.89(9)
O3 V2 V1 8_575 5_566 120.72(10)
O3 V2 V1 2_465 5_566 120.72(11)
O3 V2 V1 . 5_566 39.89(9)
O1 V2 V1 1_556 6_566 112.02(4)
O3 V2 V1 7 6_566 120.72(10)
O3 V2 V1 8_575 6_566 39.89(9)
O3 V2 V1 2_465 6_566 39.89(9)
O3 V2 V1 . 6_566 120.72(10)
V1 V2 V1 5_566 6_566 135.95(7)
O1 V2 Sr1 1_556 1_455 131.51(3)
O3 V2 Sr1 7 1_455 45.19(10)
O3 V2 Sr1 8_575 1_455 104.58(10)
O3 V2 Sr1 2_465 1_455 45.19(10)
O3 V2 Sr1 . 1_455 104.58(10)
V1 V2 Sr1 5_566 1_455 75.61(3)
V1 V2 Sr1 6_566 1_455 75.61(3)
O1 V2 Sr1 1_556 . 131.51(2)
O3 V2 Sr1 7 . 104.58(10)
O3 V2 Sr1 8_575 . 45.19(10)
O3 V2 Sr1 2_465 . 104.58(10)
O3 V2 Sr1 . . 45.19(10)
V1 V2 Sr1 5_566 . 75.61(3)
V1 V2 Sr1 6_566 . 75.61(3)
Sr1 V2 Sr1 1_455 . 96.98(5)
O1 V2 V1 1_556 1_455 87.65(3)
O3 V2 V1 7 1_455 22.69(9)
O3 V2 V1 8_575 1_455 161.92(11)
O3 V2 V1 2_465 1_455 91.12(10)
O3 V2 V1 . 1_455 90.49(10)
V1 V2 V1 5_566 1_455 51.83(2)
V1 V2 V1 6_566 1_455 130.45(3)
Sr1 V2 V1 1_455 1_455 58.75(2)
Sr1 V2 V1 . 1_455 124.97(4)
O1 V2 V1 1_556 2_565 87.65(3)
O3 V2 V1 7 2_565 161.92(11)
O3 V2 V1 8_575 2_565 22.69(9)
O3 V2 V1 2_465 2_565 90.49(10)
O3 V2 V1 . 2_565 91.12(10)
V1 V2 V1 5_566 2_565 130.45(3)
V1 V2 V1 6_566 2_565 51.83(2)
Sr1 V2 V1 1_455 2_565 124.97(4)
Sr1 V2 V1 . 2_565 58.75(2)
V1 V2 V1 1_455 2_565 175.30(6)
O1 V2 V1 1_556 . 87.65(3)
O3 V2 V1 7 . 90.49(9)
O3 V2 V1 8_575 . 91.12(10)
O3 V2 V1 2_465 . 161.92(11)
O3 V2 V1 . . 22.69(9)
V1 V2 V1 5_566 . 51.83(2)
V1 V2 V1 6_566 . 130.45(3)
Sr1 V2 V1 1_455 . 124.97(4)
Sr1 V2 V1 . . 58.75(2)
V1 V2 V1 1_455 . 93.61(3)
V1 V2 V1 2_565 . 86.19(3)
O1 V2 V1 1_556 2_465 87.65(3)
O3 V2 V1 7 2_465 91.12(10)
O3 V2 V1 8_575 2_465 90.49(9)
O3 V2 V1 2_465 2_465 22.69(9)
O3 V2 V1 . 2_465 161.92(11)
V1 V2 V1 5_566 2_465 130.45(3)
V1 V2 V1 6_566 2_465 51.83(2)
Sr1 V2 V1 1_455 2_465 58.75(2)
Sr1 V2 V1 . 2_465 124.97(4)
V1 V2 V1 1_455 2_465 86.19(3)
V1 V2 V1 2_565 2_465 93.61(3)
V1 V2 V1 . 2_465 175.30(6)
O1 V2 O1 1_556 . 180.0
O3 V2 O1 7 . 70.01(10)
O3 V2 O1 8_575 . 70.01(10)
O3 V2 O1 2_465 . 70.01(10)
O3 V2 O1 . . 70.01(10)
V1 V2 O1 5_566 . 67.98(4)
V1 V2 O1 6_566 . 67.98(4)
Sr1 V2 O1 1_455 . 48.49(2)
Sr1 V2 O1 . . 48.49(2)
V1 V2 O1 1_455 . 92.35(3)
V1 V2 O1 2_565 . 92.35(3)
V1 V2 O1 . . 92.35(3)
V1 V2 O1 2_465 . 92.35(3)
O1 V2 O2 1_556 2_566 62.98(8)
O3 V2 O2 7 2_566 169.95(13)
O3 V2 O2 8_575 2_566 47.62(11)
O3 V2 O2 2_465 2_566 101.88(11)
O3 V2 O2 . 2_566 96.02(10)
V1 V2 O2 5_566 2_566 133.95(5)
V1 V2 O2 6_566 2_566 69.31(7)
Sr1 V2 O2 1_455 2_566 144.78(7)
Sr1 V2 O2 . 2_566 77.60(6)
V1 V2 O2 1_455 2_566 150.40(9)
V1 V2 O2 2_565 2_566 24.94(7)
V1 V2 O2 . 2_566 82.25(6)
V1 V2 O2 2_465 2_566 95.60(6)
O1 V2 O2 . 2_566 117.02(8)
O1 V2 O2 1_556 1_456 62.98(8)
O3 V2 O2 7 1_456 47.62(11)
O3 V2 O2 8_575 1_456 169.95(13)
O3 V2 O2 2_465 1_456 96.02(11)
O3 V2 O2 . 1_456 101.88(11)
V1 V2 O2 5_566 1_456 69.31(7)
V1 V2 O2 6_566 1_456 133.95(5)
Sr1 V2 O2 1_455 1_456 77.60(6)
Sr1 V2 O2 . 1_456 144.78(7)
V1 V2 O2 1_455 1_456 24.94(7)
V1 V2 O2 2_565 1_456 150.40(9)
V1 V2 O2 . 1_456 95.60(6)
V1 V2 O2 2_465 1_456 82.25(6)
O1 V2 O2 . 1_456 117.02(7)
O2 V2 O2 2_566 1_456 125.96(15)
O1 V2 O2 1_556 1_556 62.98(7)
O3 V2 O2 7 1_556 101.88(11)
O3 V2 O2 8_575 1_556 96.02(10)
O3 V2 O2 2_465 1_556 169.95(13)
O3 V2 O2 . 1_556 47.62(11)
V1 V2 O2 5_566 1_556 69.31(7)
V1 V2 O2 6_566 1_556 133.95(6)
Sr1 V2 O2 1_455 1_556 144.78(7)
Sr1 V2 O2 . 1_556 77.60(6)
V1 V2 O2 1_455 1_556 95.60(6)
V1 V2 O2 2_565 1_556 82.25(6)
V1 V2 O2 . 1_556 24.94(7)
V1 V2 O2 2_465 1_556 150.40(9)
O1 V2 O2 . 1_556 117.02(7)
O2 V2 O2 2_566 1_556 68.79(13)
O2 V2 O2 1_456 1_556 87.08(10)
O1 V2 O2 1_556 2_466 62.98(7)
O3 V2 O2 7 2_466 96.02(10)
O3 V2 O2 8_575 2_466 101.88(11)
O3 V2 O2 2_465 2_466 47.62(11)
O3 V2 O2 . 2_466 169.95(13)
V1 V2 O2 5_566 2_466 133.95(6)
V1 V2 O2 6_566 2_466 69.31(7)
Sr1 V2 O2 1_455 2_466 77.60(6)
Sr1 V2 O2 . 2_466 144.78(7)
V1 V2 O2 1_455 2_466 82.25(6)
V1 V2 O2 2_565 2_466 95.60(6)
V1 V2 O2 . 2_466 150.40(9)
V1 V2 O2 2_465 2_466 24.94(7)
O1 V2 O2 . 2_466 117.02(7)
O2 V2 O2 2_566 2_466 87.08(10)
O2 V2 O2 1_456 2_466 68.79(13)
O2 V2 O2 1_556 2_466 125.96(15)
O1 V2 Sr1 1_556 1_556 42.08(2)
O3 V2 Sr1 7 1_556 132.98(10)
O3 V2 Sr1 8_575 1_556 79.96(9)
O3 V2 Sr1 2_465 1_556 132.98(10)
O3 V2 Sr1 . 1_556 79.96(9)
V1 V2 Sr1 5_566 1_556 106.16(2)
V1 V2 Sr1 6_566 1_556 106.16(2)
Sr1 V2 Sr1 1_455 1_556 173.59(4)
Sr1 V2 Sr1 . 1_556 89.43(2)
V1 V2 Sr1 1_455 1_556 117.27(4)
V1 V2 Sr1 2_565 1_556 58.73(2)
V1 V2 Sr1 . 1_556 58.73(2)
V1 V2 Sr1 2_465 1_556 117.27(4)
O1 V2 Sr1 . 1_556 137.92(2)
O2 V2 Sr1 2_566 1_556 36.98(7)
O2 V2 Sr1 1_456 1_556 97.15(7)
O2 V2 Sr1 1_556 1_556 36.98(7)
O2 V2 Sr1 2_466 1_556 97.15(7)
O1 V2 Sr1 1_556 1_456 42.08(2)
O3 V2 Sr1 7 1_456 79.96(9)
O3 V2 Sr1 8_575 1_456 132.98(10)
O3 V2 Sr1 2_465 1_456 79.96(9)
O3 V2 Sr1 . 1_456 132.98(10)
V1 V2 Sr1 5_566 1_456 106.16(2)
V1 V2 Sr1 6_566 1_456 106.16(2)
Sr1 V2 Sr1 1_455 1_456 89.43(2)
Sr1 V2 Sr1 . 1_456 173.59(4)
V1 V2 Sr1 1_455 1_456 58.73(2)
V1 V2 Sr1 2_565 1_456 117.27(4)
V1 V2 Sr1 . 1_456 117.27(4)
V1 V2 Sr1 2_465 1_456 58.73(2)
O1 V2 Sr1 . 1_456 137.92(2)
O2 V2 Sr1 2_566 1_456 97.15(7)
O2 V2 Sr1 1_456 1_456 36.98(7)
O2 V2 Sr1 1_556 1_456 97.15(7)
O2 V2 Sr1 2_466 1_456 36.98(7)
Sr1 V2 Sr1 1_556 1_456 84.17(4)
O1 V2 O2 1_556 6_566 50.67(7)
O3 V2 O2 7 6_566 138.58(10)
O3 V2 O2 8_575 6_566 71.54(11)
O3 V2 O2 2_465 6_566 71.54(11)
O3 V2 O2 . 6_566 138.58(10)
V1 V2 O2 5_566 6_566 162.69(8)
V1 V2 O2 6_566 6_566 61.36(8)
Sr1 V2 O2 1_455 6_566 114.84(4)
Sr1 V2 O2 . 6_566 114.84(4)
V1 V2 O2 1_455 6_566 120.16(5)
V1 V2 O2 2_565 6_566 56.33(4)
V1 V2 O2 . 6_566 120.16(5)
V1 V2 O2 2_465 6_566 56.33(4)
O1 V2 O2 . 6_566 129.33(7)
O2 V2 O2 2_566 6_566 43.54(5)
O2 V2 O2 1_456 6_566 98.57(4)
O2 V2 O2 1_556 6_566 98.57(4)
O2 V2 O2 2_466 6_566 43.54(5)
Sr1 V2 O2 1_556 6_566 61.94(5)
Sr1 V2 O2 1_456 6_566 61.94(5)
O1 V2 O2 1_556 5_566 50.67(7)
O3 V2 O2 7 5_566 71.54(11)
O3 V2 O2 8_575 5_566 138.58(10)
O3 V2 O2 2_465 5_566 138.58(10)
O3 V2 O2 . 5_566 71.54(11)
V1 V2 O2 5_566 5_566 61.36(8)
V1 V2 O2 6_566 5_566 162.69(8)
Sr1 V2 O2 1_455 5_566 114.84(4)
Sr1 V2 O2 . 5_566 114.84(4)
V1 V2 O2 1_455 5_566 56.33(4)
V1 V2 O2 2_565 5_566 120.16(5)
V1 V2 O2 . 5_566 56.33(4)
V1 V2 O2 2_465 5_566 120.16(5)
O1 V2 O2 . 5_566 129.33(7)
O2 V2 O2 2_566 5_566 98.57(4)
O2 V2 O2 1_456 5_566 43.54(5)
O2 V2 O2 1_556 5_566 43.54(5)
O2 V2 O2 2_466 5_566 98.57(4)
Sr1 V2 O2 1_556 5_566 61.94(5)
Sr1 V2 O2 1_456 5_566 61.94(5)
O2 V2 O2 6_566 5_566 101.34(14)
O1 V2 O2 1_556 5_565 131.29(7)
O3 V2 O2 7 5_565 41.96(9)
O3 V2 O2 8_575 5_565 107.01(11)
O3 V2 O2 2_465 5_565 107.01(11)
O3 V2 O2 . 5_565 41.96(10)
V1 V2 O2 5_566 5_565 19.26(7)
V1 V2 O2 6_566 5_565 116.69(8)
Sr1 V2 O2 1_455 5_565 64.07(4)
Sr1 V2 O2 . 5_565 64.07(4)
V1 V2 O2 1_455 5_565 60.90(4)
V1 V2 O2 2_565 5_565 122.71(5)
V1 V2 O2 . 5_565 60.90(4)
V1 V2 O2 2_465 5_565 122.71(5)
O1 V2 O2 . 5_565 48.71(7)
O2 V2 O2 2_566 5_565 136.40(5)
O2 V2 O2 1_456 5_565 82.84(9)
O2 V2 O2 1_556 5_565 82.84(9)
O2 V2 O2 2_466 5_565 136.40(5)
Sr1 V2 O2 1_556 5_565 119.32(4)
Sr1 V2 O2 1_456 5_565 119.32(4)
O2 V2 O2 6_566 5_565 178.05(10)
O2 V2 O2 5_566 5_565 80.62(9)
O1 V2 O2 1_556 6_565 131.29(7)
O3 V2 O2 7 6_565 107.01(11)
O3 V2 O2 8_575 6_565 41.96(9)
O3 V2 O2 2_465 6_565 41.96(10)
O3 V2 O2 . 6_565 107.01(11)
V1 V2 O2 5_566 6_565 116.69(8)
V1 V2 O2 6_566 6_565 19.26(7)
Sr1 V2 O2 1_455 6_565 64.07(4)
Sr1 V2 O2 . 6_565 64.07(4)
V1 V2 O2 1_455 6_565 122.71(5)
V1 V2 O2 2_565 6_565 60.90(4)
V1 V2 O2 . 6_565 122.71(5)
V1 V2 O2 2_465 6_565 60.90(4)
O1 V2 O2 . 6_565 48.71(7)
O2 V2 O2 2_566 6_565 82.84(9)
O2 V2 O2 1_456 6_565 136.40(5)
O2 V2 O2 1_556 6_565 136.40(5)
O2 V2 O2 2_466 6_565 82.84(9)
Sr1 V2 O2 1_556 6_565 119.32(4)
Sr1 V2 O2 1_456 6_565 119.32(4)
O2 V2 O2 6_566 6_565 80.62(9)
O2 V2 O2 5_566 6_565 178.05(10)
O2 V2 O2 5_565 6_565 97.43(13)
O1 V2 O3 1_556 3_466 94.23(5)
O3 V2 O3 7 3_466 27.65(13)
O3 V2 O3 8_575 3_466 146.66(11)
O3 V2 O3 2_465 3_466 114.23(6)
O3 V2 O3 . 3_466 62.55(7)
V1 V2 O3 5_566 3_466 25.95(5)
V1 V2 O3 6_566 3_466 147.55(6)
Sr1 V2 O3 1_455 3_466 72.66(5)
Sr1 V2 O3 . 3_466 101.55(5)
V1 V2 O3 1_455 3_466 28.13(5)
V1 V2 O3 2_565 3_466 152.61(5)
V1 V2 O3 . 3_466 66.62(5)
V1 V2 O3 2_465 3_466 113.76(5)
O1 V2 O3 . 3_466 85.77(5)
O2 V2 O3 2_566 3_466 142.54(9)
O2 V2 O3 1_456 3_466 43.39(8)
O2 V2 O3 1_556 3_466 74.43(8)
O2 V2 O3 2_466 3_466 109.60(8)
Sr1 V2 O3 1_556 3_466 106.12(5)
Sr1 V2 O3 1_456 3_466 80.31(5)
O2 V2 O3 6_566 3_466 140.71(8)
O2 V2 O3 5_566 3_466 47.12(8)
O2 V2 O3 5_565 3_466 40.96(7)
O2 V2 O3 6_565 3_466 131.13(8)
O1 V2 O3 1_556 4_556 94.23(5)
O3 V2 O3 7 4_556 146.66(11)
O3 V2 O3 8_575 4_556 27.65(13)
O3 V2 O3 2_465 4_556 62.55(7)
O3 V2 O3 . 4_556 114.23(6)
V1 V2 O3 5_566 4_556 147.55(6)
V1 V2 O3 6_566 4_556 25.95(5)
Sr1 V2 O3 1_455 4_556 101.55(5)
Sr1 V2 O3 . 4_556 72.66(5)
V1 V2 O3 1_455 4_556 152.61(5)
V1 V2 O3 2_565 4_556 28.13(5)
V1 V2 O3 . 4_556 113.76(5)
V1 V2 O3 2_465 4_556 66.62(5)
O1 V2 O3 . 4_556 85.77(5)
O2 V2 O3 2_566 4_556 43.39(8)
O2 V2 O3 1_456 4_556 142.54(9)
O2 V2 O3 1_556 4_556 109.60(8)
O2 V2 O3 2_466 4_556 74.43(8)
Sr1 V2 O3 1_556 4_556 80.31(5)
Sr1 V2 O3 1_456 4_556 106.12(5)
O2 V2 O3 6_566 4_556 47.12(8)
O2 V2 O3 5_566 4_556 140.71(8)
O2 V2 O3 5_565 4_556 131.13(8)
O2 V2 O3 6_565 4_556 40.96(7)
O3 V2 O3 3_466 4_556 171.54(10)
O1 V2 O3 1_556 5_566 94.23(5)
O3 V2 O3 7 5_566 62.55(7)
O3 V2 O3 8_575 5_566 114.23(6)
O3 V2 O3 2_465 5_566 146.66(11)
O3 V2 O3 . 5_566 27.65(13)
V1 V2 O3 5_566 5_566 25.95(5)
V1 V2 O3 6_566 5_566 147.55(6)
Sr1 V2 O3 1_455 5_566 101.55(5)
Sr1 V2 O3 . 5_566 72.66(5)
V1 V2 O3 1_455 5_566 66.62(5)
V1 V2 O3 2_565 5_566 113.76(5)
V1 V2 O3 . 5_566 28.13(5)
V1 V2 O3 2_465 5_566 152.61(5)
O1 V2 O3 . 5_566 85.77(5)
O2 V2 O3 2_566 5_566 109.60(8)
O2 V2 O3 1_456 5_566 74.43(8)
O2 V2 O3 1_556 5_566 43.39(8)
O2 V2 O3 2_466 5_566 142.54(9)
Sr1 V2 O3 1_556 5_566 80.31(5)
Sr1 V2 O3 1_456 5_566 106.12(5)
O2 V2 O3 6_566 5_566 140.71(8)
O2 V2 O3 5_566 5_566 47.12(8)
O2 V2 O3 5_565 5_566 40.96(7)
O2 V2 O3 6_565 5_566 131.13(8)
O3 V2 O3 3_466 5_566 38.86(9)
O3 V2 O3 4_556 5_566 140.15(9)
O1 V2 O3 1_556 6_566 94.23(5)
O3 V2 O3 7 6_566 114.23(6)
O3 V2 O3 8_575 6_566 62.55(7)
O3 V2 O3 2_465 6_566 27.65(13)
O3 V2 O3 . 6_566 146.66(11)
V1 V2 O3 5_566 6_566 147.55(6)
V1 V2 O3 6_566 6_566 25.95(5)
Sr1 V2 O3 1_455 6_566 72.66(5)
Sr1 V2 O3 . 6_566 101.55(5)
V1 V2 O3 1_455 6_566 113.76(5)
V1 V2 O3 2_565 6_566 66.62(5)
V1 V2 O3 . 6_566 152.61(5)
V1 V2 O3 2_465 6_566 28.13(5)
O1 V2 O3 . 6_566 85.77(5)
O2 V2 O3 2_566 6_566 74.43(8)
O2 V2 O3 1_456 6_566 109.60(8)
O2 V2 O3 1_556 6_566 142.54(9)
O2 V2 O3 2_466 6_566 43.39(8)
Sr1 V2 O3 1_556 6_566 106.12(5)
Sr1 V2 O3 1_456 6_566 80.31(5)
O2 V2 O3 6_566 6_566 47.12(8)
O2 V2 O3 5_566 6_566 140.71(8)
O2 V2 O3 5_565 6_566 131.13(8)
O2 V2 O3 6_565 6_566 40.96(7)
O3 V2 O3 3_466 6_566 140.15(9)
O3 V2 O3 4_556 6_566 38.86(9)
O3 V2 O3 5_566 6_566 171.54(10)
O1 V2 O3 1_556 1_455 99.01(5)
O3 V2 O3 7 1_455 29.66(9)
O3 V2 O3 8_575 1_455 139.63(12)
O3 V2 O3 2_465 1_455 64.32(12)
O3 V2 O3 . 1_455 109.04(11)
V1 V2 O3 5_566 1_455 69.41(4)
V1 V2 O3 6_566 1_455 103.54(5)
Sr1 V2 O3 1_455 1_455 36.43(4)
Sr1 V2 O3 . 1_455 126.65(6)
V1 V2 O3 1_455 1_455 26.92(4)
V1 V2 O3 2_565 1_455 154.76(5)
V1 V2 O3 . 1_455 118.21(5)
V1 V2 O3 2_465 1_455 62.62(5)
O1 V2 O3 . 1_455 80.99(5)
O2 V2 O3 2_566 1_455 153.41(7)
O2 V2 O3 1_456 1_455 41.24(7)
O2 V2 O3 1_556 1_455 122.50(7)
O2 V2 O3 2_466 1_455 66.74(6)
Sr1 V2 O3 1_556 1_455 138.02(5)
Sr1 V2 O3 1_456 1_455 59.28(4)
O2 V2 O3 6_566 1_455 110.10(4)
O2 V2 O3 5_566 1_455 81.66(5)
O2 V2 O3 5_565 1_455 70.07(4)
O2 V2 O3 6_565 1_455 97.70(5)
O3 V2 O3 3_466 1_455 51.69(6)
O3 V2 O3 4_556 1_455 126.64(6)
O3 V2 O3 5_566 1_455 90.15(6)
O3 V2 O3 6_566 1_455 88.52(6)
O1 V2 O3 1_556 2_565 99.01(5)
O3 V2 O3 7 2_565 139.63(12)
O3 V2 O3 8_575 2_565 29.66(9)
O3 V2 O3 2_465 2_565 109.04(11)
O3 V2 O3 . 2_565 64.32(12)
V1 V2 O3 5_566 2_565 103.54(5)
V1 V2 O3 6_566 2_565 69.41(4)
Sr1 V2 O3 1_455 2_565 126.65(6)
Sr1 V2 O3 . 2_565 36.43(4)
V1 V2 O3 1_455 2_565 154.76(5)
V1 V2 O3 2_565 2_565 26.92(4)
V1 V2 O3 . 2_565 62.62(5)
V1 V2 O3 2_465 2_565 118.21(5)
O1 V2 O3 . 2_565 80.99(5)
O2 V2 O3 2_566 2_565 41.24(7)
O2 V2 O3 1_456 2_565 153.41(7)
O2 V2 O3 1_556 2_565 66.74(6)
O2 V2 O3 2_466 2_565 122.50(7)
Sr1 V2 O3 1_556 2_565 59.28(4)
Sr1 V2 O3 1_456 2_565 138.02(5)
O2 V2 O3 6_566 2_565 81.66(5)
O2 V2 O3 5_566 2_565 110.10(4)
O2 V2 O3 5_565 2_565 97.70(5)
O2 V2 O3 6_565 2_565 70.07(4)
O3 V2 O3 3_466 2_565 126.64(6)
O3 V2 O3 4_556 2_565 51.69(6)
O3 V2 O3 5_566 2_565 88.52(6)
O3 V2 O3 6_566 2_565 90.15(6)
O3 V2 O3 1_455 2_565 161.97(9)
O1 V2 O3 1_556 8_475 99.01(5)
O3 V2 O3 7 8_475 64.32(12)
O3 V2 O3 8_575 8_475 109.04(11)
O3 V2 O3 2_465 8_475 29.66(9)
O3 V2 O3 . 8_475 139.63(12)
V1 V2 O3 5_566 8_475 103.54(5)
V1 V2 O3 6_566 8_475 69.41(4)
Sr1 V2 O3 1_455 8_475 36.43(4)
Sr1 V2 O3 . 8_475 126.65(6)
V1 V2 O3 1_455 8_475 62.62(5)
V1 V2 O3 2_565 8_475 118.21(5)
V1 V2 O3 . 8_475 154.76(5)
V1 V2 O3 2_465 8_475 26.92(4)
O1 V2 O3 . 8_475 80.99(5)
O2 V2 O3 2_566 8_475 122.50(7)
O2 V2 O3 1_456 8_475 66.74(6)
O2 V2 O3 1_556 8_475 153.41(7)
O2 V2 O3 2_466 8_475 41.24(7)
Sr1 V2 O3 1_556 8_475 138.02(5)
Sr1 V2 O3 1_456 8_475 59.28(4)
O2 V2 O3 6_566 8_475 81.66(5)
O2 V2 O3 5_566 8_475 110.10(4)
O2 V2 O3 5_565 8_475 97.70(5)
O2 V2 O3 6_565 8_475 70.07(4)
O3 V2 O3 3_466 8_475 88.52(6)
O3 V2 O3 4_556 8_475 90.15(6)
O3 V2 O3 5_566 8_475 126.64(6)
O3 V2 O3 6_566 8_475 51.69(6)
O3 V2 O3 1_455 8_475 36.84(8)
O3 V2 O3 2_565 8_475 138.70(9)
O1 V2 O3 1_556 7_655 99.01(5)
O3 V2 O3 7 7_655 109.04(11)
O3 V2 O3 8_575 7_655 64.32(12)
O3 V2 O3 2_465 7_655 139.63(12)
O3 V2 O3 . 7_655 29.66(9)
V1 V2 O3 5_566 7_655 69.41(4)
V1 V2 O3 6_566 7_655 103.54(5)
Sr1 V2 O3 1_455 7_655 126.65(6)
Sr1 V2 O3 . 7_655 36.43(4)
V1 V2 O3 1_455 7_655 118.21(5)
V1 V2 O3 2_565 7_655 62.62(5)
V1 V2 O3 . 7_655 26.92(4)
V1 V2 O3 2_465 7_655 154.76(5)
O1 V2 O3 . 7_655 80.99(5)
O2 V2 O3 2_566 7_655 66.74(6)
O2 V2 O3 1_456 7_655 122.50(7)
O2 V2 O3 1_556 7_655 41.24(7)
O2 V2 O3 2_466 7_655 153.41(7)
Sr1 V2 O3 1_556 7_655 59.28(4)
Sr1 V2 O3 1_456 7_655 138.02(5)
O2 V2 O3 6_566 7_655 110.10(4)
O2 V2 O3 5_566 7_655 81.66(5)
O2 V2 O3 5_565 7_655 70.07(4)
O2 V2 O3 6_565 7_655 97.70(5)
O3 V2 O3 3_466 7_655 90.15(6)
O3 V2 O3 4_556 7_655 88.52(6)
O3 V2 O3 5_566 7_655 51.69(6)
O3 V2 O3 6_566 7_655 126.64(6)
O3 V2 O3 1_455 7_655 138.70(9)
O3 V2 O3 2_565 7_655 36.84(8)
O3 V2 O3 8_475 7_655 161.97(9)
O1 V2 O2 1_556 1_455 135.87(5)
O3 V2 O2 7 1_455 26.67(11)
O3 V2 O2 8_575 1_455 113.76(12)
O3 V2 O2 2_465 1_455 73.45(11)
O3 V2 O2 . 1_455 78.12(10)
V1 V2 O2 5_566 1_455 47.28(5)
V1 V2 O2 6_566 1_455 98.06(7)
Sr1 V2 O2 1_455 1_455 28.49(5)
Sr1 V2 O2 . 1_455 85.85(5)
V1 V2 O2 1_455 1_455 48.33(5)
V1 V2 O2 2_565 1_455 136.36(7)
V1 V2 O2 . 1_455 96.91(5)
V1 V2 O2 2_465 1_455 86.48(5)
O1 V2 O2 . 1_455 44.13(5)
O2 V2 O2 2_566 1_455 161.15(11)
O2 V2 O2 1_456 1_455 72.89(6)
O2 V2 O2 1_556 1_455 116.59(11)
O2 V2 O2 2_466 1_455 101.80(6)
Sr1 V2 O2 1_556 1_455 153.32(5)
Sr1 V2 O2 1_456 1_455 99.89(4)
O2 V2 O2 6_566 1_455 142.79(7)
O2 V2 O2 5_566 1_455 96.51(8)
O2 V2 O2 5_565 1_455 36.36(6)
O2 V2 O2 6_565 1_455 81.85(3)
O3 V2 O2 3_466 1_455 49.67(7)
O3 V2 O2 4_556 1_455 122.77(8)
O3 V2 O2 5_566 1_455 73.21(7)
O3 V2 O2 6_566 1_455 100.55(7)
O3 V2 O2 1_455 1_455 40.90(5)
O3 V2 O2 2_565 1_455 122.07(7)
O3 V2 O2 8_475 1_455 61.52(6)
O3 V2 O2 7_655 1_455 104.59(6)
O1 V2 O2 1_556 2_465 135.87(5)
O3 V2 O2 7 2_465 73.45(11)
O3 V2 O2 8_575 2_465 78.12(10)
O3 V2 O2 2_465 2_465 26.67(11)
O3 V2 O2 . 2_465 113.76(12)
V1 V2 O2 5_566 2_465 98.06(7)
V1 V2 O2 6_566 2_465 47.28(5)
Sr1 V2 O2 1_455 2_465 28.49(5)
Sr1 V2 O2 . 2_465 85.85(5)
V1 V2 O2 1_455 2_465 86.48(5)
V1 V2 O2 2_565 2_465 96.91(5)
V1 V2 O2 . 2_465 136.36(7)
V1 V2 O2 2_465 2_465 48.33(5)
O1 V2 O2 . 2_465 44.13(5)
O2 V2 O2 2_566 2_465 116.59(11)
O2 V2 O2 1_456 2_465 101.80(6)
O2 V2 O2 1_556 2_465 161.15(11)
O2 V2 O2 2_466 2_465 72.89(6)
Sr1 V2 O2 1_556 2_465 153.32(5)
Sr1 V2 O2 1_456 2_465 99.89(4)
O2 V2 O2 6_566 2_465 96.51(8)
O2 V2 O2 5_566 2_465 142.79(7)
O2 V2 O2 5_565 2_465 81.85(3)
O2 V2 O2 6_565 2_465 36.36(6)
O3 V2 O2 3_466 2_465 100.55(7)
O3 V2 O2 4_556 2_465 73.21(7)
O3 V2 O2 5_566 2_465 122.77(8)
O3 V2 O2 6_566 2_465 49.67(7)
O3 V2 O2 1_455 2_465 61.52(6)
O3 V2 O2 2_565 2_465 104.59(6)
O3 V2 O2 8_475 2_465 40.90(5)
O3 V2 O2 7_655 2_465 122.07(7)
O2 V2 O2 1_455 2_465 52.40(11)
O1 V2 O2 1_556 . 135.87(5)
O3 V2 O2 7 . 78.12(10)
O3 V2 O2 8_575 . 73.45(11)
O3 V2 O2 2_465 . 113.76(12)
O3 V2 O2 . . 26.67(11)
V1 V2 O2 5_566 . 47.28(5)
V1 V2 O2 6_566 . 98.06(7)
Sr1 V2 O2 1_455 . 85.85(5)
Sr1 V2 O2 . . 28.49(5)
V1 V2 O2 1_455 . 96.91(5)
V1 V2 O2 2_565 . 86.48(5)
V1 V2 O2 . . 48.33(5)
V1 V2 O2 2_465 . 136.36(7)
O1 V2 O2 . . 44.13(5)
O2 V2 O2 2_566 . 101.80(6)
O2 V2 O2 1_456 . 116.59(11)
O2 V2 O2 1_556 . 72.89(6)
O2 V2 O2 2_466 . 161.15(11)
Sr1 V2 O2 1_556 . 99.89(4)
Sr1 V2 O2 1_456 . 153.32(5)
O2 V2 O2 6_566 . 142.79(7)
O2 V2 O2 5_566 . 96.51(8)
O2 V2 O2 5_565 . 36.36(6)
O2 V2 O2 6_565 . 81.85(3)
O3 V2 O2 3_466 . 73.21(7)
O3 V2 O2 4_556 . 100.55(7)
O3 V2 O2 5_566 . 49.67(7)
O3 V2 O2 6_566 . 122.77(8)
O3 V2 O2 1_455 . 104.59(6)
O3 V2 O2 2_565 . 61.52(6)
O3 V2 O2 8_475 . 122.07(7)
O3 V2 O2 7_655 . 40.90(5)
O2 V2 O2 1_455 . 65.16(7)
O2 V2 O2 2_465 . 88.27(10)
O1 V2 O2 1_556 2_565 135.87(5)
O3 V2 O2 7 2_565 113.76(12)
O3 V2 O2 8_575 2_565 26.67(11)
O3 V2 O2 2_465 2_565 78.12(10)
O3 V2 O2 . 2_565 73.45(11)
V1 V2 O2 5_566 2_565 98.06(7)
V1 V2 O2 6_566 2_565 47.28(5)
Sr1 V2 O2 1_455 2_565 85.85(5)
Sr1 V2 O2 . 2_565 28.49(5)
V1 V2 O2 1_455 2_565 136.36(7)
V1 V2 O2 2_565 2_565 48.33(5)
V1 V2 O2 . 2_565 86.48(5)
V1 V2 O2 2_465 2_565 96.91(5)
O1 V2 O2 . 2_565 44.13(5)
O2 V2 O2 2_566 2_565 72.89(6)
O2 V2 O2 1_456 2_565 161.15(11)
O2 V2 O2 1_556 2_565 101.80(6)
O2 V2 O2 2_466 2_565 116.59(11)
Sr1 V2 O2 1_556 2_565 99.89(4)
Sr1 V2 O2 1_456 2_565 153.32(5)
O2 V2 O2 6_566 2_565 96.51(8)
O2 V2 O2 5_566 2_565 142.79(7)
O2 V2 O2 5_565 2_565 81.85(3)
O2 V2 O2 6_565 2_565 36.36(6)
O3 V2 O2 3_466 2_565 122.77(8)
O3 V2 O2 4_556 2_565 49.67(7)
O3 V2 O2 5_566 2_565 100.55(7)
O3 V2 O2 6_566 2_565 73.21(7)
O3 V2 O2 1_455 2_565 122.07(7)
O3 V2 O2 2_565 2_565 40.90(5)
O3 V2 O2 8_475 2_565 104.59(6)
O3 V2 O2 7_655 2_565 61.52(6)
O2 V2 O2 1_455 2_565 88.27(10)
O2 V2 O2 2_465 2_565 65.16(7)
O2 V2 O2 . 2_565 52.40(11)
O1 V2 O3 1_556 8_576 21.98(4)
O3 V2 O3 7 8_576 131.97(11)
O3 V2 O3 8_575 8_576 88.01(10)
O3 V2 O3 2_465 8_576 106.87(12)
O3 V2 O3 . 8_576 110.11(11)
V1 V2 O3 5_566 8_576 127.03(5)
V1 V2 O3 6_566 8_576 95.35(5)
Sr1 V2 O3 1_455 8_576 143.61(4)
Sr1 V2 O3 . 8_576 115.09(4)
V1 V2 O3 1_455 8_576 109.57(5)
V1 V2 O3 2_565 8_576 65.73(5)
V1 V2 O3 . 8_576 87.95(5)
V1 V2 O3 2_465 8_576 87.70(5)
O1 V2 O3 . 8_576 158.02(4)
O2 V2 O3 2_566 8_576 41.27(8)
O2 V2 O3 1_456 8_576 84.78(9)
O2 V2 O3 1_556 8_576 63.81(9)
O2 V2 O3 2_466 8_576 66.35(8)
Sr1 V2 O3 1_556 8_576 30.83(4)
Sr1 V2 O3 1_456 8_576 58.82(5)
O2 V2 O3 6_566 8_576 36.86(7)
O2 V2 O3 5_566 8_576 67.95(8)
O2 V2 O3 5_565 8_576 144.90(7)
O2 V2 O3 6_565 8_576 113.92(8)
O3 V2 O3 3_466 8_576 114.28(6)
O3 V2 O3 4_556 8_576 74.08(7)
O3 V2 O3 5_566 8_576 104.00(5)
O3 V2 O3 6_566 8_576 83.96(6)
O3 V2 O3 1_455 8_576 118.04(7)
O3 V2 O3 2_565 8_576 79.66(5)
O3 V2 O3 8_475 8_576 107.25(7)
O3 V2 O3 7_655 8_576 89.66(5)
O2 V2 O3 1_455 8_576 157.48(6)
O2 V2 O3 2_465 8_576 132.94(7)
O2 V2 O3 . 8_576 130.53(5)
O2 V2 O3 2_565 8_576 114.04(6)
O1 V2 O3 1_556 2_466 21.98(4)
O3 V2 O3 7 2_466 110.11(11)
O3 V2 O3 8_575 2_466 106.87(12)
O3 V2 O3 2_465 2_466 88.01(10)
O3 V2 O3 . 2_466 131.97(11)
V1 V2 O3 5_566 2_466 127.03(5)
V1 V2 O3 6_566 2_466 95.35(5)
Sr1 V2 O3 1_455 2_466 115.09(4)
Sr1 V2 O3 . 2_466 143.61(4)
V1 V2 O3 1_455 2_466 87.95(5)
V1 V2 O3 2_565 2_466 87.70(5)
V1 V2 O3 . 2_466 109.57(5)
V1 V2 O3 2_465 2_466 65.73(4)
O1 V2 O3 . 2_466 158.02(4)
O2 V2 O3 2_566 2_466 66.35(8)
O2 V2 O3 1_456 2_466 63.81(9)
O2 V2 O3 1_556 2_466 84.78(9)
O2 V2 O3 2_466 2_466 41.27(8)
Sr1 V2 O3 1_556 2_466 58.82(5)
Sr1 V2 O3 1_456 2_466 30.83(4)
O2 V2 O3 6_566 2_466 36.86(7)
O2 V2 O3 5_566 2_466 67.95(8)
O2 V2 O3 5_565 2_466 144.90(7)
O2 V2 O3 6_565 2_466 113.92(8)
O3 V2 O3 3_466 2_466 104.00(5)
O3 V2 O3 4_556 2_466 83.96(6)
O3 V2 O3 5_566 2_466 114.28(6)
O3 V2 O3 6_566 2_466 74.08(7)
O3 V2 O3 1_455 2_466 89.66(5)
O3 V2 O3 2_565 2_466 107.25(7)
O3 V2 O3 8_475 2_466 79.66(5)
O3 V2 O3 7_655 2_466 118.04(7)
O2 V2 O3 1_455 2_466 130.53(5)
O2 V2 O3 2_465 2_466 114.04(6)
O2 V2 O3 . 2_466 157.48(6)
O2 V2 O3 2_565 2_466 132.94(7)
O3 V2 O3 8_576 2_466 29.47(7)
O1 V2 O3 1_556 1_556 21.98(4)
O3 V2 O3 7 1_556 106.87(12)
O3 V2 O3 8_575 1_556 110.11(11)
O3 V2 O3 2_465 1_556 131.97(11)
O3 V2 O3 . 1_556 88.01(10)
V1 V2 O3 5_566 1_556 95.35(5)
V1 V2 O3 6_566 1_556 127.03(5)
Sr1 V2 O3 1_455 1_556 143.61(4)
Sr1 V2 O3 . 1_556 115.09(4)
V1 V2 O3 1_455 1_556 87.70(5)
V1 V2 O3 2_565 1_556 87.95(5)
V1 V2 O3 . 1_556 65.73(4)
V1 V2 O3 2_465 1_556 109.57(5)
O1 V2 O3 . 1_556 158.02(4)
O2 V2 O3 2_566 1_556 63.81(9)
O2 V2 O3 1_456 1_556 66.35(8)
O2 V2 O3 1_556 1_556 41.27(8)
O2 V2 O3 2_466 1_556 84.78(9)
Sr1 V2 O3 1_556 1_556 30.83(4)
Sr1 V2 O3 1_456 1_556 58.82(5)
O2 V2 O3 6_566 1_556 67.95(8)
O2 V2 O3 5_566 1_556 36.86(7)
O2 V2 O3 5_565 1_556 113.92(8)
O2 V2 O3 6_565 1_556 144.90(7)
O3 V2 O3 3_466 1_556 83.96(6)
O3 V2 O3 4_556 1_556 104.00(5)
O3 V2 O3 5_566 1_556 74.08(7)
O3 V2 O3 6_566 1_556 114.28(6)
O3 V2 O3 1_455 1_556 107.25(7)
O3 V2 O3 2_565 1_556 89.66(5)
O3 V2 O3 8_475 1_556 118.04(7)
O3 V2 O3 7_655 1_556 79.66(5)
O2 V2 O3 1_455 1_556 132.94(7)
O2 V2 O3 2_465 1_556 157.48(6)
O2 V2 O3 . 1_556 114.04(6)
O2 V2 O3 2_565 1_556 130.53(5)
O3 V2 O3 8_576 1_556 31.87(7)
O3 V2 O3 2_466 1_556 43.96(7)
O1 V2 O3 1_556 7_556 21.98(4)
O3 V2 O3 7 7_556 88.01(10)
O3 V2 O3 8_575 7_556 131.97(11)
O3 V2 O3 2_465 7_556 110.11(11)
O3 V2 O3 . 7_556 106.87(12)
V1 V2 O3 5_566 7_556 95.35(5)
V1 V2 O3 6_566 7_556 127.03(5)
Sr1 V2 O3 1_455 7_556 115.09(4)
Sr1 V2 O3 . 7_556 143.61(4)
V1 V2 O3 1_455 7_556 65.73(5)
V1 V2 O3 2_565 7_556 109.57(5)
V1 V2 O3 . 7_556 87.70(5)
V1 V2 O3 2_465 7_556 87.95(5)
O1 V2 O3 . 7_556 158.02(4)
O2 V2 O3 2_566 7_556 84.78(9)
O2 V2 O3 1_456 7_556 41.27(8)
O2 V2 O3 1_556 7_556 66.35(8)
O2 V2 O3 2_466 7_556 63.81(9)
Sr1 V2 O3 1_556 7_556 58.82(5)
Sr1 V2 O3 1_456 7_556 30.83(4)
O2 V2 O3 6_566 7_556 67.95(8)
O2 V2 O3 5_566 7_556 36.86(7)
O2 V2 O3 5_565 7_556 113.92(8)
O2 V2 O3 6_565 7_556 144.90(7)
O3 V2 O3 3_466 7_556 74.08(7)
O3 V2 O3 4_556 7_556 114.28(6)
O3 V2 O3 5_566 7_556 83.96(6)
O3 V2 O3 6_566 7_556 104.00(5)
O3 V2 O3 1_455 7_556 79.66(5)
O3 V2 O3 2_565 7_556 118.04(7)
O3 V2 O3 8_475 7_556 89.66(5)
O3 V2 O3 7_655 7_556 107.25(7)
O2 V2 O3 1_455 7_556 114.04(6)
O2 V2 O3 2_465 7_556 130.53(5)
O2 V2 O3 . 7_556 132.94(7)
O2 V2 O3 2_565 7_556 157.48(6)
O3 V2 O3 8_576 7_556 43.96(7)
O3 V2 O3 2_466 7_556 31.87(7)
O3 V2 O3 1_556 7_556 29.47(7)
O1 V2 V1 1_556 6_567 34.02(2)
O3 V2 V1 7 6_567 132.00(10)
O3 V2 V1 8_575 6_567 84.12(10)
O3 V2 V1 2_465 6_567 84.12(10)
O3 V2 V1 . 6_567 132.00(10)
V1 V2 V1 5_566 6_567 146.05(5)
V1 V2 V1 6_566 6_567 78.00(3)
Sr1 V2 V1 1_455 6_567 123.318(18)
Sr1 V2 V1 . 6_567 123.318(18)
V1 V2 V1 1_455 6_567 110.38(3)
V1 V2 V1 2_565 6_567 65.40(3)
V1 V2 V1 . 6_567 110.38(3)
V1 V2 V1 2_465 6_567 65.40(3)
O1 V2 V1 . 6_567 145.98(2)
O2 V2 V1 2_566 6_567 46.16(6)
O2 V2 V1 1_456 6_567 86.53(8)
O2 V2 V1 1_556 6_567 86.53(8)
O2 V2 V1 2_466 6_567 46.16(6)
Sr1 V2 V1 1_556 6_567 52.04(2)
Sr1 V2 V1 1_456 6_567 52.04(2)
O2 V2 V1 6_566 6_567 16.64(7)
O2 V2 V1 5_566 6_567 84.69(8)
O2 V2 V1 5_565 6_567 165.31(7)
O2 V2 V1 6_565 6_567 97.26(7)
O3 V2 V1 3_466 6_567 125.96(6)
O3 V2 V1 4_556 6_567 62.29(5)
O3 V2 V1 5_566 6_567 125.96(6)
O3 V2 V1 6_566 6_567 62.29(5)
O3 V2 V1 1_455 6_567 107.86(5)
O3 V2 V1 2_565 6_567 87.31(4)
O3 V2 V1 8_475 6_567 87.31(4)
O3 V2 V1 7_655 6_567 107.86(5)
O2 V2 V1 1_455 6_567 147.34(3)
O2 V2 V1 2_465 6_567 110.35(6)
O2 V2 V1 . 6_567 147.34(3)
O2 V2 V1 2_565 6_567 110.35(6)
O3 V2 V1 8_576 6_567 22.75(4)
O3 V2 V1 2_466 6_567 22.75(4)
O3 V2 V1 1_556 6_567 52.05(4)
O3 V2 V1 7_556 6_567 52.05(4)
O1 V2 V1 1_556 5_567 34.02(2)
O3 V2 V1 7 5_567 84.12(10)
O3 V2 V1 8_575 5_567 132.00(10)
O3 V2 V1 2_465 5_567 132.00(10)
O3 V2 V1 . 5_567 84.12(10)
V1 V2 V1 5_566 5_567 78.00(3)
V1 V2 V1 6_566 5_567 146.05(5)
Sr1 V2 V1 1_455 5_567 123.318(18)
Sr1 V2 V1 . 5_567 123.318(18)
V1 V2 V1 1_455 5_567 65.40(3)
V1 V2 V1 2_565 5_567 110.38(3)
V1 V2 V1 . 5_567 65.40(3)
V1 V2 V1 2_465 5_567 110.38(3)
O1 V2 V1 . 5_567 145.98(2)
O2 V2 V1 2_566 5_567 86.53(8)
O2 V2 V1 1_456 5_567 46.16(6)
O2 V2 V1 1_556 5_567 46.16(6)
O2 V2 V1 2_466 5_567 86.53(8)
Sr1 V2 V1 1_556 5_567 52.04(2)
Sr1 V2 V1 1_456 5_567 52.04(2)
O2 V2 V1 6_566 5_567 84.69(8)
O2 V2 V1 5_566 5_567 16.64(7)
O2 V2 V1 5_565 5_567 97.26(7)
O2 V2 V1 6_565 5_567 165.31(7)
O3 V2 V1 3_466 5_567 62.29(5)
O3 V2 V1 4_556 5_567 125.96(6)
O3 V2 V1 5_566 5_567 62.29(5)
O3 V2 V1 6_566 5_567 125.96(6)
O3 V2 V1 1_455 5_567 87.31(4)
O3 V2 V1 2_565 5_567 107.86(5)
O3 V2 V1 8_475 5_567 107.86(5)
O3 V2 V1 7_655 5_567 87.31(4)
O2 V2 V1 1_455 5_567 110.35(6)
O2 V2 V1 2_465 5_567 147.34(3)
O2 V2 V1 . 5_567 110.35(6)
O2 V2 V1 2_565 5_567 147.34(3)
O3 V2 V1 8_576 5_567 52.05(4)
O3 V2 V1 2_466 5_567 52.05(4)
O3 V2 V1 1_556 5_567 22.75(4)
O3 V2 V1 7_556 5_567 22.75(4)
V1 V2 V1 6_567 5_567 68.05(4)
O1 V2 V2 1_556 1_556 0.0
O3 V2 V2 7 1_556 109.99(10)
O3 V2 V2 8_575 1_556 109.99(10)
O3 V2 V2 2_465 1_556 109.99(10)
O3 V2 V2 . 1_556 109.99(10)
V1 V2 V2 5_566 1_556 112.02(4)
V1 V2 V2 6_566 1_556 112.02(4)
Sr1 V2 V2 1_455 1_556 131.51(3)
Sr1 V2 V2 . 1_556 131.51(2)
V1 V2 V2 1_455 1_556 87.65(3)
V1 V2 V2 2_565 1_556 87.65(3)
V1 V2 V2 . 1_556 87.65(3)
V1 V2 V2 2_465 1_556 87.65(3)
O1 V2 V2 . 1_556 180.0
O2 V2 V2 2_566 1_556 62.98(7)
O2 V2 V2 1_456 1_556 62.98(7)
O2 V2 V2 1_556 1_556 62.98(7)
O2 V2 V2 2_466 1_556 62.98(7)
Sr1 V2 V2 1_556 1_556 42.08(2)
Sr1 V2 V2 1_456 1_556 42.08(2)
O2 V2 V2 6_566 1_556 50.67(7)
O2 V2 V2 5_566 1_556 50.67(7)
O2 V2 V2 5_565 1_556 131.29(7)
O2 V2 V2 6_565 1_556 131.29(7)
O3 V2 V2 3_466 1_556 94.23(5)
O3 V2 V2 4_556 1_556 94.23(5)
O3 V2 V2 5_566 1_556 94.23(5)
O3 V2 V2 6_566 1_556 94.23(5)
O3 V2 V2 1_455 1_556 99.01(5)
O3 V2 V2 2_565 1_556 99.01(5)
O3 V2 V2 8_475 1_556 99.01(5)
O3 V2 V2 7_655 1_556 99.01(5)
O2 V2 V2 1_455 1_556 135.87(5)
O2 V2 V2 2_465 1_556 135.87(5)
O2 V2 V2 . 1_556 135.87(5)
O2 V2 V2 2_565 1_556 135.87(5)
O3 V2 V2 8_576 1_556 21.98(4)
O3 V2 V2 2_466 1_556 21.98(4)
O3 V2 V2 1_556 1_556 21.98(4)
O3 V2 V2 7_556 1_556 21.98(4)
V1 V2 V2 6_567 1_556 34.02(2)
V1 V2 V2 5_567 1_556 34.02(2)
O1 V2 V2 1_556 1_554 180.0
O3 V2 V2 7 1_554 70.01(10)
O3 V2 V2 8_575 1_554 70.01(10)
O3 V2 V2 2_465 1_554 70.01(10)
O3 V2 V2 . 1_554 70.01(10)
V1 V2 V2 5_566 1_554 67.98(4)
V1 V2 V2 6_566 1_554 67.98(4)
Sr1 V2 V2 1_455 1_554 48.49(2)
Sr1 V2 V2 . 1_554 48.49(2)
V1 V2 V2 1_455 1_554 92.35(3)
V1 V2 V2 2_565 1_554 92.35(3)
V1 V2 V2 . 1_554 92.35(3)
V1 V2 V2 2_465 1_554 92.35(3)
O1 V2 V2 . 1_554 0.0
O2 V2 V2 2_566 1_554 117.02(7)
O2 V2 V2 1_456 1_554 117.02(7)
O2 V2 V2 1_556 1_554 117.02(7)
O2 V2 V2 2_466 1_554 117.02(7)
Sr1 V2 V2 1_556 1_554 137.92(2)
Sr1 V2 V2 1_456 1_554 137.92(2)
O2 V2 V2 6_566 1_554 129.33(7)
O2 V2 V2 5_566 1_554 129.33(7)
O2 V2 V2 5_565 1_554 48.71(7)
O2 V2 V2 6_565 1_554 48.71(7)
O3 V2 V2 3_466 1_554 85.77(5)
O3 V2 V2 4_556 1_554 85.77(5)
O3 V2 V2 5_566 1_554 85.77(5)
O3 V2 V2 6_566 1_554 85.77(5)
O3 V2 V2 1_455 1_554 80.99(5)
O3 V2 V2 2_565 1_554 80.99(5)
O3 V2 V2 8_475 1_554 80.99(5)
O3 V2 V2 7_655 1_554 80.99(5)
O2 V2 V2 1_455 1_554 44.13(5)
O2 V2 V2 2_465 1_554 44.13(5)
O2 V2 V2 . 1_554 44.13(5)
O2 V2 V2 2_565 1_554 44.13(5)
O3 V2 V2 8_576 1_554 158.02(4)
O3 V2 V2 2_466 1_554 158.02(4)
O3 V2 V2 1_556 1_554 158.02(4)
O3 V2 V2 7_556 1_554 158.02(4)
V1 V2 V2 6_567 1_554 145.98(2)
V1 V2 V2 5_567 1_554 145.98(2)
V2 V2 V2 1_556 1_554 180.0
O1 V2 V2 1_556 1_655 90.0
O3 V2 V2 7 1_655 129.69(9)
O3 V2 V2 8_575 1_655 50.31(9)
O3 V2 V2 2_465 1_655 129.69(9)
O3 V2 V2 . 1_655 50.31(9)
V1 V2 V2 5_566 1_655 90.0
V1 V2 V2 6_566 1_655 90.0
Sr1 V2 V2 1_455 1_655 138.49(2)
Sr1 V2 V2 . 1_655 41.51(2)
V1 V2 V2 1_455 1_655 136.806(17)
V1 V2 V2 2_565 1_655 43.194(18)
V1 V2 V2 . 1_655 43.194(17)
V1 V2 V2 2_465 1_655 136.806(17)
O1 V2 V2 . 1_655 90.0
O2 V2 V2 2_566 1_655 46.46(5)
O2 V2 V2 1_456 1_655 133.54(5)
O2 V2 V2 1_556 1_655 46.46(5)
O2 V2 V2 2_466 1_655 133.54(5)
Sr1 V2 V2 1_556 1_655 47.92(2)
Sr1 V2 V2 1_456 1_655 132.08(2)
O2 V2 V2 6_566 1_655 90.0
O2 V2 V2 5_566 1_655 90.0
O2 V2 V2 5_565 1_655 90.0
O2 V2 V2 6_565 1_655 90.0
O3 V2 V2 3_466 1_655 109.43(4)
O3 V2 V2 4_556 1_655 70.57(4)
O3 V2 V2 5_566 1_655 70.57(4)
O3 V2 V2 6_566 1_655 109.43(4)
O3 V2 V2 1_455 1_655 159.35(4)
O3 V2 V2 2_565 1_655 20.65(4)
O3 V2 V2 8_475 1_655 159.35(4)
O3 V2 V2 7_655 1_655 20.65(4)
O2 V2 V2 1_455 1_655 122.58(3)
O2 V2 V2 2_465 1_655 122.58(3)
O2 V2 V2 . 1_655 57.42(3)
O2 V2 V2 2_565 1_655 57.42(3)
O3 V2 V2 8_576 1_655 75.26(4)
O3 V2 V2 2_466 1_655 104.74(4)
O3 V2 V2 1_556 1_655 75.26(4)
O3 V2 V2 7_556 1_655 104.74(4)
V1 V2 V2 6_567 1_655 90.0
V1 V2 V2 5_567 1_655 90.0
V2 V2 V2 1_556 1_655 90.0
V2 V2 V2 1_554 1_655 90.0
O1 V2 V2 1_556 1_455 90.0
O3 V2 V2 7 1_455 50.31(9)
O3 V2 V2 8_575 1_455 129.69(9)
O3 V2 V2 2_465 1_455 50.31(9)
O3 V2 V2 . 1_455 129.69(9)
V1 V2 V2 5_566 1_455 90.0
V1 V2 V2 6_566 1_455 90.0
Sr1 V2 V2 1_455 1_455 41.51(2)
Sr1 V2 V2 . 1_455 138.49(2)
V1 V2 V2 1_455 1_455 43.194(17)
V1 V2 V2 2_565 1_455 136.806(17)
V1 V2 V2 . 1_455 136.806(17)
V1 V2 V2 2_465 1_455 43.194(18)
O1 V2 V2 . 1_455 90.0
O2 V2 V2 2_566 1_455 133.54(5)
O2 V2 V2 1_456 1_455 46.46(5)
O2 V2 V2 1_556 1_455 133.54(5)
O2 V2 V2 2_466 1_455 46.46(5)
Sr1 V2 V2 1_556 1_455 132.08(2)
Sr1 V2 V2 1_456 1_455 47.92(2)
O2 V2 V2 6_566 1_455 90.0
O2 V2 V2 5_566 1_455 90.0
O2 V2 V2 5_565 1_455 90.0
O2 V2 V2 6_565 1_455 90.0
O3 V2 V2 3_466 1_455 70.57(4)
O3 V2 V2 4_556 1_455 109.43(4)
O3 V2 V2 5_566 1_455 109.43(4)
O3 V2 V2 6_566 1_455 70.57(4)
O3 V2 V2 1_455 1_455 20.65(4)
O3 V2 V2 2_565 1_455 159.35(4)
O3 V2 V2 8_475 1_455 20.65(4)
O3 V2 V2 7_655 1_455 159.35(4)
O2 V2 V2 1_455 1_455 57.42(3)
O2 V2 V2 2_465 1_455 57.42(3)
O2 V2 V2 . 1_455 122.58(3)
O2 V2 V2 2_565 1_455 122.58(3)
O3 V2 V2 8_576 1_455 104.74(4)
O3 V2 V2 2_466 1_455 75.26(4)
O3 V2 V2 1_556 1_455 104.74(4)
O3 V2 V2 7_556 1_455 75.26(4)
V1 V2 V2 6_567 1_455 90.0
V1 V2 V2 5_567 1_455 90.0
V2 V2 V2 1_556 1_455 90.0
V2 V2 V2 1_554 1_455 90.0
V2 V2 V2 1_655 1_455 180.0
O1 V2 Sr1 1_556 5_576 75.55(2)
O3 V2 Sr1 7 5_576 138.84(9)
O3 V2 Sr1 8_575 5_576 54.39(9)
O3 V2 Sr1 2_465 5_576 54.39(9)
O3 V2 Sr1 . 5_576 138.84(9)
V1 V2 Sr1 5_566 5_576 172.43(5)
V1 V2 Sr1 6_566 5_576 36.48(3)
Sr1 V2 Sr1 1_455 5_576 99.521(12)
Sr1 V2 Sr1 . 5_576 99.521(12)
V1 V2 Sr1 1_455 5_576 130.65(2)
V1 V2 Sr1 2_565 5_576 47.790(19)
V1 V2 Sr1 . 5_576 130.65(2)
V1 V2 Sr1 2_465 5_576 47.790(19)
O1 V2 Sr1 . 5_576 104.45(2)
O2 V2 Sr1 2_566 5_576 48.67(6)
O2 V2 Sr1 1_456 5_576 115.70(8)
O2 V2 Sr1 1_556 5_576 115.70(8)
O2 V2 Sr1 2_466 5_576 48.67(6)
Sr1 V2 Sr1 1_556 5_576 79.325(17)
Sr1 V2 Sr1 1_456 5_576 79.325(17)
O2 V2 Sr1 6_566 5_576 24.88(7)
O2 V2 Sr1 5_566 5_576 126.21(8)
O2 V2 Sr1 5_565 5_576 153.17(7)
O2 V2 Sr1 6_565 5_576 55.74(7)
O3 V2 Sr1 3_466 5_576 158.25(5)
O3 V2 Sr1 4_556 5_576 26.88(5)
O3 V2 Sr1 5_566 5_576 158.25(5)
O3 V2 Sr1 6_566 5_576 26.88(5)
O3 V2 Sr1 1_455 5_576 110.19(4)
O3 V2 Sr1 2_565 5_576 74.52(4)
O3 V2 Sr1 8_475 5_576 74.52(4)
O3 V2 Sr1 7_655 5_576 110.19(4)
O2 V2 Sr1 1_455 5_576 127.35(5)
O2 V2 Sr1 2_465 5_576 75.62(6)
O2 V2 Sr1 . 5_576 127.35(5)
O2 V2 Sr1 2_565 5_576 75.62(6)
O3 V2 Sr1 8_576 5_576 60.18(4)
O3 V2 Sr1 2_466 5_576 60.18(4)
O3 V2 Sr1 1_556 5_576 91.97(4)
O3 V2 Sr1 7_556 5_576 91.97(4)
V1 V2 Sr1 6_567 5_576 41.522(18)
V1 V2 Sr1 5_567 5_576 109.57(4)
V2 V2 Sr1 1_556 5_576 75.55(2)
V2 V2 Sr1 1_554 5_576 104.45(2)
V2 V2 Sr1 1_655 5_576 90.0
V2 V2 Sr1 1_455 5_576 90.0
O1 V2 Sr1 1_556 5_566 75.55(2)
O3 V2 Sr1 7 5_566 54.39(9)
O3 V2 Sr1 8_575 5_566 138.84(9)
O3 V2 Sr1 2_465 5_566 138.84(9)
O3 V2 Sr1 . 5_566 54.39(9)
V1 V2 Sr1 5_566 5_566 36.48(3)
V1 V2 Sr1 6_566 5_566 172.43(5)
Sr1 V2 Sr1 1_455 5_566 99.521(12)
Sr1 V2 Sr1 . 5_566 99.521(12)
V1 V2 Sr1 1_455 5_566 47.790(19)
V1 V2 Sr1 2_565 5_566 130.65(2)
V1 V2 Sr1 . 5_566 47.790(19)
V1 V2 Sr1 2_465 5_566 130.65(2)
O1 V2 Sr1 . 5_566 104.45(2)
O2 V2 Sr1 2_566 5_566 115.70(8)
O2 V2 Sr1 1_456 5_566 48.67(6)
O2 V2 Sr1 1_556 5_566 48.67(6)
O2 V2 Sr1 2_466 5_566 115.70(8)
Sr1 V2 Sr1 1_556 5_566 79.325(17)
Sr1 V2 Sr1 1_456 5_566 79.325(17)
O2 V2 Sr1 6_566 5_566 126.21(8)
O2 V2 Sr1 5_566 5_566 24.88(7)
O2 V2 Sr1 5_565 5_566 55.74(7)
O2 V2 Sr1 6_565 5_566 153.17(7)
O3 V2 Sr1 3_466 5_566 26.88(4)
O3 V2 Sr1 4_556 5_566 158.25(5)
O3 V2 Sr1 5_566 5_566 26.88(5)
O3 V2 Sr1 6_566 5_566 158.25(5)
O3 V2 Sr1 1_455 5_566 74.52(4)
O3 V2 Sr1 2_565 5_566 110.19(4)
O3 V2 Sr1 8_475 5_566 110.19(4)
O3 V2 Sr1 7_655 5_566 74.52(4)
O2 V2 Sr1 1_455 5_566 75.62(6)
O2 V2 Sr1 2_465 5_566 127.35(5)
O2 V2 Sr1 . 5_566 75.62(6)
O2 V2 Sr1 2_565 5_566 127.35(5)
O3 V2 Sr1 8_576 5_566 91.97(4)
O3 V2 Sr1 2_466 5_566 91.97(4)
O3 V2 Sr1 1_556 5_566 60.18(4)
O3 V2 Sr1 7_556 5_566 60.18(4)
V1 V2 Sr1 6_567 5_566 109.57(4)
V1 V2 Sr1 5_567 5_566 41.522(18)
V2 V2 Sr1 1_556 5_566 75.55(2)
V2 V2 Sr1 1_554 5_566 104.45(2)
V2 V2 Sr1 1_655 5_566 90.0
V2 V2 Sr1 1_455 5_566 90.0
Sr1 V2 Sr1 5_576 5_566 151.09(4)
O1 V2 O1 1_556 1_656 73.02(7)
O3 V2 O1 7 1_656 135.29(9)
O3 V2 O1 8_575 1_656 59.28(10)
O3 V2 O1 2_465 1_656 135.29(9)
O3 V2 O1 . 1_656 59.28(10)
V1 V2 O1 5_566 1_656 96.29(2)
V1 V2 O1 6_566 1_656 96.29(2)
Sr1 V2 O1 1_455 1_656 155.47(7)
Sr1 V2 O1 . 1_656 58.49(7)
V1 V2 O1 1_455 1_656 133.26(3)
V1 V2 O1 2_565 1_656 44.83(2)
V1 V2 O1 . 1_656 44.83(2)
V1 V2 O1 2_465 1_656 133.26(3)
O1 V2 O1 . 1_656 106.98(7)
O2 V2 O1 2_566 1_656 37.67(6)
O2 V2 O1 1_456 1_656 121.74(8)
O2 V2 O1 1_556 1_656 37.67(6)
O2 V2 O1 2_466 1_656 121.74(8)
Sr1 V2 O1 1_556 1_656 30.93(7)
Sr1 V2 O1 1_456 1_656 115.10(7)
O2 V2 O1 6_566 1_656 79.33(4)
O2 V2 O1 5_566 1_656 79.33(4)
O2 V2 O1 5_565 1_656 101.11(4)
O2 V2 O1 6_565 1_656 101.11(4)
O3 V2 O1 3_466 1_656 109.86(4)
O3 V2 O1 4_556 1_656 72.74(5)
O3 V2 O1 5_566 1_656 72.74(5)
O3 V2 O1 6_566 1_656 109.86(4)
O3 V2 O1 1_455 1_656 160.17(5)
O3 V2 O1 2_565 1_656 31.88(7)
O3 V2 O1 8_475 1_656 160.17(5)
O3 V2 O1 7_655 1_656 31.88(7)
O2 V2 O1 1_455 1_656 136.44(6)
O2 V2 O1 2_465 1_656 136.44(6)
O2 V2 O1 . 1_656 72.22(7)
O2 V2 O1 2_565 1_656 72.22(7)
O3 V2 O1 8_576 1_656 59.06(7)
O3 V2 O1 2_466 1_656 88.42(8)
O3 V2 O1 1_556 1_656 59.06(7)
O3 V2 O1 7_556 1_656 88.42(8)
V1 V2 O1 6_567 1_656 75.99(5)
V1 V2 O1 5_567 1_656 75.99(5)
V2 V2 O1 1_556 1_656 73.02(7)
V2 V2 O1 1_554 1_656 106.98(7)
V2 V2 O1 1_655 1_656 16.98(7)
V2 V2 O1 1_455 1_656 163.02(7)
Sr1 V2 O1 5_576 1_656 85.819(18)
Sr1 V2 O1 5_566 1_656 85.819(18)
O1 V2 O1 1_556 1_456 73.02(7)
O3 V2 O1 7 1_456 59.28(10)
O3 V2 O1 8_575 1_456 135.29(9)
O3 V2 O1 2_465 1_456 59.28(10)
O3 V2 O1 . 1_456 135.29(9)
V1 V2 O1 5_566 1_456 96.29(2)
V1 V2 O1 6_566 1_456 96.29(2)
Sr1 V2 O1 1_455 1_456 58.49(7)
Sr1 V2 O1 . 1_456 155.47(7)
V1 V2 O1 1_455 1_456 44.83(2)
V1 V2 O1 2_565 1_456 133.26(3)
V1 V2 O1 . 1_456 133.26(3)
V1 V2 O1 2_465 1_456 44.83(2)
O1 V2 O1 . 1_456 106.98(7)
O2 V2 O1 2_566 1_456 121.74(8)
O2 V2 O1 1_456 1_456 37.67(6)
O2 V2 O1 1_556 1_456 121.74(8)
O2 V2 O1 2_466 1_456 37.67(6)
Sr1 V2 O1 1_556 1_456 115.10(7)
Sr1 V2 O1 1_456 1_456 30.93(7)
O2 V2 O1 6_566 1_456 79.33(4)
O2 V2 O1 5_566 1_456 79.33(4)
O2 V2 O1 5_565 1_456 101.11(4)
O2 V2 O1 6_565 1_456 101.11(4)
O3 V2 O1 3_466 1_456 72.74(5)
O3 V2 O1 4_556 1_456 109.86(4)
O3 V2 O1 5_566 1_456 109.86(4)
O3 V2 O1 6_566 1_456 72.74(5)
O3 V2 O1 1_455 1_456 31.88(7)
O3 V2 O1 2_565 1_456 160.17(5)
O3 V2 O1 8_475 1_456 31.88(7)
O3 V2 O1 7_655 1_456 160.17(5)
O2 V2 O1 1_455 1_456 72.22(7)
O2 V2 O1 2_465 1_456 72.22(7)
O2 V2 O1 . 1_456 136.44(6)
O2 V2 O1 2_565 1_456 136.44(6)
O3 V2 O1 8_576 1_456 88.42(8)
O3 V2 O1 2_466 1_456 59.06(7)
O3 V2 O1 1_556 1_456 88.42(8)
O3 V2 O1 7_556 1_456 59.06(7)
V1 V2 O1 6_567 1_456 75.99(5)
V1 V2 O1 5_567 1_456 75.99(5)
V2 V2 O1 1_556 1_456 73.02(7)
V2 V2 O1 1_554 1_456 106.98(7)
V2 V2 O1 1_655 1_456 163.02(7)
V2 V2 O1 1_455 1_456 16.98(7)
Sr1 V2 O1 5_576 1_456 85.819(18)
Sr1 V2 O1 5_566 1_456 85.819(18)
O1 V2 O1 1_656 1_456 146.03(13)
V2 O1 O3 1_554 7_554 39.00(10)
V2 O1 O3 1_554 2_464 39.00(10)
O3 O1 O3 7_554 2_464 54.99(16)
V2 O1 O3 1_554 1_554 39.00(10)
O3 O1 O3 7_554 1_554 50.64(15)
O3 O1 O3 2_464 1_554 78.0(2)
V2 O1 O3 1_554 8_574 39.00(10)
O3 O1 O3 7_554 8_574 78.0(2)
O3 O1 O3 2_464 8_574 50.64(15)
O3 O1 O3 1_554 8_574 54.99(16)
V2 O1 Sr1 1_554 . 116.41(11)
O3 O1 Sr1 7_554 . 136.77(12)
O3 O1 Sr1 2_464 . 136.77(12)
O3 O1 Sr1 1_554 . 87.86(8)
O3 O1 Sr1 8_574 . 87.86(8)
V2 O1 Sr1 1_554 1_455 116.41(11)
O3 O1 Sr1 7_554 1_455 87.86(8)
O3 O1 Sr1 2_464 1_455 87.86(8)
O3 O1 Sr1 1_554 1_455 136.77(12)
O3 O1 Sr1 8_574 1_455 136.77(12)
Sr1 O1 Sr1 . 1_455 127.2(2)
V2 O1 O3 1_554 8_575 148.10(8)
O3 O1 O3 7_554 8_575 172.90(15)
O3 O1 O3 2_464 8_575 129.37(11)
O3 O1 O3 1_554 8_575 133.25(11)
O3 O1 O3 8_574 8_575 109.10(10)
Sr1 O1 O3 . 8_575 45.64(9)
Sr1 O1 O3 1_455 8_575 86.80(16)
V2 O1 O3 1_554 2_465 148.10(8)
O3 O1 O3 7_554 2_465 133.25(11)
O3 O1 O3 2_464 2_465 109.10(10)
O3 O1 O3 1_554 2_465 172.90(15)
O3 O1 O3 8_574 2_465 129.37(11)
Sr1 O1 O3 . 2_465 86.80(16)
Sr1 O1 O3 1_455 2_465 45.64(9)
O3 O1 O3 8_575 2_465 42.09(12)
V2 O1 O3 1_554 . 148.10(8)
O3 O1 O3 7_554 . 129.37(11)
O3 O1 O3 2_464 . 172.90(15)
O3 O1 O3 1_554 . 109.10(10)
O3 O1 O3 8_574 . 133.25(11)
Sr1 O1 O3 . . 45.64(9)
Sr1 O1 O3 1_455 . 86.80(16)
O3 O1 O3 8_575 . 45.62(13)
O3 O1 O3 2_465 . 63.80(15)
V2 O1 O3 1_554 7 148.10(8)
O3 O1 O3 7_554 7 109.10(10)
O3 O1 O3 2_464 7 133.25(11)
O3 O1 O3 1_554 7 129.37(11)
O3 O1 O3 8_574 7 172.90(15)
Sr1 O1 O3 . 7 86.80(16)
Sr1 O1 O3 1_455 7 45.64(9)
O3 O1 O3 8_575 7 63.80(15)
O3 O1 O3 2_465 7 45.62(13)
O3 O1 O3 . 7 42.09(12)
V2 O1 V2 1_554 . 180.0
O3 O1 V2 7_554 . 141.00(10)
O3 O1 V2 2_464 . 141.00(10)
O3 O1 V2 1_554 . 141.00(10)
O3 O1 V2 8_574 . 141.00(10)
Sr1 O1 V2 . . 63.59(11)
Sr1 O1 V2 1_455 . 63.59(11)
O3 O1 V2 8_575 . 31.90(8)
O3 O1 V2 2_465 . 31.90(8)
O3 O1 V2 . . 31.90(8)
O3 O1 V2 7 . 31.90(8)
V1 O2 Sr1 1_554 . 129.6(3)
V1 O2 O3 1_554 1_554 40.08(11)
Sr1 O2 O3 . 1_554 98.92(16)
V1 O2 O3 1_554 7_654 40.08(11)
Sr1 O2 O3 . 7_654 98.92(16)
O3 O2 O3 1_554 7_654 56.99(15)
V1 O2 O3 1_554 5_565 37.89(11)
Sr1 O2 O3 . 5_565 147.73(14)
O3 O2 O3 1_554 5_565 52.12(13)
O3 O2 O3 7_654 5_565 77.91(14)
V1 O2 O3 1_554 3_565 37.89(11)
Sr1 O2 O3 . 3_565 147.73(14)
O3 O2 O3 1_554 3_565 77.91(14)
O3 O2 O3 7_654 3_565 52.12(13)
O3 O2 O3 5_565 3_565 50.17(15)
V1 O2 O3 1_554 7_655 154.52(8)
Sr1 O2 O3 . 7_655 50.60(10)
O3 O2 O3 1_554 7_655 149.3(2)
O3 O2 O3 7_654 7_655 117.11(13)
O3 O2 O3 5_565 7_655 157.80(17)
O3 O2 O3 3_565 7_655 124.54(9)
V1 O2 O3 1_554 . 154.52(8)
Sr1 O2 O3 . . 50.60(10)
O3 O2 O3 1_554 . 117.11(13)
O3 O2 O3 7_654 . 149.3(2)
O3 O2 O3 5_565 . 124.54(9)
O3 O2 O3 3_565 . 157.80(17)
O3 O2 O3 7_655 . 50.09(13)
V1 O2 V1 1_554 5_666 128.03(10)
Sr1 O2 V1 . 5_666 80.48(10)
O3 O2 V1 1_554 5_666 161.36(12)
O3 O2 V1 7_654 5_666 104.53(7)
O3 O2 V1 5_565 5_666 131.64(15)
O3 O2 V1 3_565 5_666 92.60(9)
O3 O2 V1 7_655 5_666 32.58(7)
O3 O2 V1 . 5_666 77.03(11)
V1 O2 V1 1_554 5_566 128.03(10)
Sr1 O2 V1 . 5_566 80.48(10)
O3 O2 V1 1_554 5_566 104.53(7)
O3 O2 V1 7_654 5_566 161.36(12)
O3 O2 V1 5_565 5_566 92.60(9)
O3 O2 V1 3_565 5_566 131.64(15)
O3 O2 V1 7_655 5_566 77.03(11)
O3 O2 V1 . 5_566 32.58(7)
V1 O2 V1 5_666 5_566 93.79(12)
V1 O2 V1 1_554 . 164.2(2)
Sr1 O2 V1 . . 66.18(11)
O3 O2 V1 1_554 . 148.65(10)
O3 O2 V1 7_654 . 148.65(10)
O3 O2 V1 5_565 . 129.66(14)
O3 O2 V1 3_565 . 129.66(14)
O3 O2 V1 7_655 . 32.03(7)
O3 O2 V1 . . 32.03(7)
V1 O2 V1 5_666 . 47.68(6)
V1 O2 V1 5_566 . 47.68(6)
V1 O2 V2 1_554 1_654 70.23(12)
Sr1 O2 V2 . 1_654 73.86(10)
O3 O2 V2 1_554 1_654 78.03(12)
O3 O2 V2 7_654 1_654 30.16(7)
O3 O2 V2 5_565 1_654 108.06(15)
O3 O2 V2 3_565 1_654 74.09(9)
O3 O2 V2 7_655 1_654 87.98(9)
O3 O2 V2 . 1_654 123.23(15)
V1 O2 V2 5_666 1_654 83.97(4)
V1 O2 V2 5_566 1_654 154.27(15)
V1 O2 V2 . 1_654 120.01(10)
V1 O3 V1 . 5_566 97.72(14)
V1 O3 V2 . . 134.46(17)
V1 O3 V2 5_566 . 99.96(14)
V1 O3 O3 . 7 134.92(10)
V1 O3 O3 5_566 7 50.05(9)
V2 O3 O3 . 7 50.31(9)
V1 O3 Sr1 . . 101.22(13)
V1 O3 Sr1 5_566 . 125.80(15)
V2 O3 Sr1 . . 101.63(13)
O3 O3 Sr1 7 . 122.77(7)
V1 O3 O3 . 5_566 48.89(11)
V1 O3 O3 5_566 5_566 48.83(11)
V2 O3 O3 . 5_566 131.6(2)
O3 O3 O3 7 5_566 92.76(14)
Sr1 O3 O3 . 5_566 126.34(19)
V1 O3 O3 . 8_575 124.76(10)
V1 O3 O3 5_566 8_575 136.94(9)
V2 O3 O3 . 8_575 46.42(9)
O3 O3 O3 7 8_575 90.0
Sr1 O3 O3 . 8_575 57.87(7)
O3 O3 O3 5_566 8_575 171.35(14)
V1 O3 O3 . 7_655 45.08(10)
V1 O3 O3 5_566 7_655 129.95(9)
V2 O3 O3 . 7_655 129.69(9)
O3 O3 O3 7 7_655 180.0(3)
Sr1 O3 O3 . 7_655 57.23(7)
O3 O3 O3 5_566 7_655 87.24(14)
O3 O3 O3 8_575 7_655 90.0
V1 O3 O2 . 1_556 32.25(10)
V1 O3 O2 5_566 1_556 107.24(16)
V2 O3 O2 . 1_556 102.22(14)
O3 O3 O2 7 1_556 118.50(8)
Sr1 O3 O2 . 1_556 115.65(12)
O3 O3 O2 5_566 1_556 65.35(16)
O3 O3 O2 8_575 1_556 106.17(11)
O3 O3 O2 7_655 1_556 61.50(8)
V1 O3 O1 . 1_556 103.82(15)
V1 O3 O1 5_566 1_556 104.07(13)
V2 O3 O1 . 1_556 31.01(10)
O3 O3 O1 7 1_556 64.68(8)
Sr1 O3 O1 . 1_556 119.48(12)
O3 O3 O1 5_566 1_556 111.49(18)
O3 O3 O1 8_575 1_556 62.50(8)
O3 O3 O1 7_655 1_556 115.32(8)
O2 O3 O1 1_556 1_556 71.63(13)

loop_
_geom_bond_atom_site_label_1
_geom_bond_atom_site_label_2
_geom_bond_site_symmetry_2
_geom_bond_distance
Sr1 O2 . 2.472(5)
Sr1 O2 2_565 2.472(5)
Sr1 O3 2_565 2.559(3)
Sr1 O3 8_575 2.559(3)
Sr1 O3 7_655 2.559(3)
Sr1 O3 . 2.559(3)
Sr1 O1 . 2.954(3)
Sr1 O1 1_655 2.954(3)
Sr1 V1 2_565 3.5144(15)
Sr1 V1 . 3.5144(15)
Sr1 V2 1_655 3.5333(14)
Sr1 V2 . 3.5333(14)
V1 O2 1_556 1.626(5)
V1 O3 7_655 1.962(3)
V1 O3 . 1.962(3)
V1 O3 5_566 1.963(3)
V1 O3 3_566 1.963(3)
V1 V1 5_566 2.9560(11)
V1 V1 5_666 2.9560(11)
V1 V2 5_566 3.0156(16)
V1 O2 5_666 3.624(3)
V1 O2 5_566 3.624(3)
V1 V2 1_655 3.6293(11)
V1 V2 . 3.6293(11)
V1 O2 . 3.689(5)
V1 Sr1 1_556 3.7261(15)
V1 O1 5_566 3.767(4)
V1 O1 1_656 3.912(3)
V1 O1 1_556 3.912(3)
V1 O1 5_565 3.919(5)
V1 O2 5_565 3.958(4)
V1 O2 5_665 3.958(4)
V1 Sr1 5_566 4.0352(12)
V1 Sr1 5_666 4.0352(12)
V1 O3 1_655 4.146(3)
V1 O3 7 4.146(3)
V1 O3 2_565 4.165(4)
V1 O3 8_575 4.165(4)
V1 O3 3_466 4.303(3)
V1 O3 5_666 4.303(3)
V1 O3 4_546 4.368(4)
V1 O3 6_656 4.368(4)
V1 O3 7_656 4.791(3)
V1 O3 1_556 4.791(3)
V1 V1 5_667 4.800(2)
V1 V1 5_567 4.800(2)
V1 O2 2_566 4.916(5)
V1 V1 2_565 4.959(3)
V1 V2 5_567 4.996(2)
V1 O3 3_567 5.181(4)
V1 O3 5_567 5.181(4)
V1 O1 . 5.256(5)
V1 O1 1_655 5.256(5)
V1 V1 1_554 5.2717(14)
V1 V1 1_455 5.2918(12)
V1 V1 1_655 5.2918(12)
V1 O2 1_656 5.5360(19)
V1 O2 1_456 5.5360(19)
V1 O3 8_675 5.540(3)
V1 O3 2_465 5.540(3)
V1 V1 2 5.591(3)
V2 O1 1_556 1.616(7)
V2 O3 7 1.974(3)
V2 O3 8_575 1.974(3)
V2 O3 2_465 1.974(3)
V2 O3 . 1.974(3)
V2 V1 5_566 3.0156(15)
V2 V1 6_566 3.0156(16)
V2 Sr1 1_455 3.5333(14)
V2 V1 1_455 3.6293(11)
V2 V1 2_565 3.6293(11)
V2 V1 2_465 3.6293(11)
V2 O1 . 3.656(7)
V2 O2 2_566 3.841(4)
V2 O2 1_456 3.841(4)
V2 O2 1_556 3.841(4)
V2 O2 2_466 3.841(4)
V2 Sr1 1_556 3.9479(16)
V2 Sr1 1_456 3.9479(16)
V2 O2 6_566 4.015(5)
V2 O2 5_566 4.015(5)
V2 O2 5_565 4.133(5)
V2 O2 6_565 4.133(5)
V2 O3 3_466 4.163(3)
V2 O3 4_556 4.163(3)
V2 O3 5_566 4.163(3)
V2 O3 6_566 4.163(3)
V2 O3 1_455 4.308(3)
V2 O3 2_565 4.308(3)
V2 O3 8_475 4.308(3)
V2 O3 7_655 4.308(3)
V2 O2 1_455 4.914(5)
V2 O2 2_465 4.914(4)
V2 O2 . 4.914(4)
V2 O2 2_565 4.914(5)
V2 O3 8_576 4.957(4)
V2 O3 2_466 4.957(4)
V2 O3 1_556 4.957(4)
V2 O3 7_556 4.957(4)
V2 V1 6_567 4.996(2)
V2 V1 5_567 4.996(2)
V2 V2 1_556 5.2717(14)
V2 V2 1_554 5.2717(14)
V2 V2 1_655 5.2918(12)
V2 V2 1_455 5.2918(12)
V2 Sr1 5_576 5.4477(17)
V2 Sr1 5_566 5.4477(17)
V2 O1 1_656 5.533(2)
V2 O1 1_456 5.533(2)
O1 V2 1_554 1.616(7)
O1 O3 7_554 2.948(6)
O1 O3 2_464 2.948(6)
O1 O3 1_554 2.948(6)
O1 O3 8_574 2.948(6)
O1 Sr1 1_455 2.954(3)
O1 O3 8_575 3.511(6)
O1 O3 2_465 3.511(6)
O1 O3 . 3.511(6)
O1 O3 7 3.511(6)
O2 V1 1_554 1.626(5)
O2 O3 1_554 2.903(5)
O2 O3 7_654 2.903(5)
O2 O3 5_565 2.974(5)
O2 O3 3_565 2.974(5)
O2 O3 7_655 3.272(5)
O2 O3 . 3.272(5)
O2 V1 5_666 3.624(3)
O2 V1 5_566 3.624(3)
O2 V2 1_654 3.841(4)
O3 V1 5_566 1.963(3)
O3 O3 7 2.522(6)
O3 O3 5_566 2.582(6)
O3 O3 8_575 2.722(6)
O3 O3 7_655 2.770(6)
O3 O2 1_556 2.903(5)
O3 O1 1_556 2.948(6)
